data_7132218
loop_
_publ_author_name
'Liang, Huazhe'
'Chen, Hongbin'
'Zou, Yalu'
'Zhang, Yunxin'
'Guo, Yaxiao'
'Cao, Xiangjian'
'Bi, Xingqi'
'Yao, Zhaoyang'
'Wan, Xiangjian'
'Chen, Yongsheng'

_publ_section_title
;
 Central Units Hetero Di-Halogenation of Acceptors Enable Organic Solar
 Cells with 19% Efficiency
;
_journal_name_full 'Chemical Communications'
_journal_paper_doi 10.1039/D3CC04570F
_journal_year 2023
_chemical_formula_moiety 'C104 H120 Br Cl F4 N8 O2 S4'
_chemical_formula_sum 'C104 H120 Br Cl F4 N8 O2 S4'
_chemical_formula_weight 1833.67
_space_group_crystal_system triclinic
_space_group_IT_number 2
_space_group_name_Hall '-P 1'
_space_group_name_H-M_alt 'P -1'
_atom_sites_solution_hydrogens mixed
_atom_sites_solution_primary dual
_audit_creation_date 2022-11-13
_audit_creation_method
;
Olex2 1.5
(compiled 2022.04.07 svn.rca3783a0 for OlexSys, GUI svn.r6498)
;
_audit_update_record
;
2023-08-29 deposited with the CCDC.	2023-10-17 downloaded from the CCDC.
;
_cell_angle_alpha 97.573(2)
_cell_angle_beta 102.340(2)
_cell_angle_gamma 102.145(2)
_cell_formula_units_Z 2
_cell_length_a 15.5405(7)
_cell_length_b 17.0281(8)
_cell_length_c 19.4276(9)
_cell_measurement_reflns_used 9997
_cell_measurement_temperature 193.00
_cell_measurement_theta_max 59.20
_cell_measurement_theta_min 2.61
_cell_volume 4825.0(4)
_computing_cell_refinement 'SAINT V8.40B (Bruker, 2019)'
_computing_data_collection 'APEX4 V2022.1-1 (Bruker, 2022)'
_computing_data_reduction 'SAINT V8.40B (Bruker, 2019)'
_computing_molecular_graphics 'Olex2 1.5 (Dolomanov et al., 2009)'
_computing_publication_material 'Olex2 1.5 (Dolomanov et al., 2009)'
_computing_structure_refinement 'SHELXL 2019/2 (Sheldrick, 2015)'
_computing_structure_solution 'SHELXT 2018/2 (Sheldrick, 2018)'
_diffrn_ambient_temperature 193.00
_diffrn_detector CPAD
_diffrn_detector_area_resol_mean 7.41
_diffrn_detector_type 'Bruker PHOTON II'
_diffrn_measured_fraction_theta_full 0.990
_diffrn_measured_fraction_theta_max 0.989
_diffrn_measurement_device 'four-circle diffractometer'
_diffrn_measurement_device_type 'Bruker D8 VENTURE Metaljet PHOTON II'
_diffrn_measurement_method '\w and \f shutterless scans'
_diffrn_measurement_specimen_support 'nylon loop'
_diffrn_radiation_monochromator 'Helios Multi-layer Optic'
_diffrn_radiation_probe x-ray
_diffrn_radiation_type GaK\a
_diffrn_radiation_wavelength 1.34139
_diffrn_reflns_av_R_equivalents 0.0571
_diffrn_reflns_av_unetI/netI 0.0523
_diffrn_reflns_Laue_measured_fraction_full 0.990
_diffrn_reflns_Laue_measured_fraction_max 0.989
_diffrn_reflns_limit_h_max 18
_diffrn_reflns_limit_h_min -18
_diffrn_reflns_limit_k_max 20
_diffrn_reflns_limit_k_min -20
_diffrn_reflns_limit_l_max 23
_diffrn_reflns_limit_l_min -23
_diffrn_reflns_number 55671
_diffrn_reflns_point_group_measured_fraction_full 0.990
_diffrn_reflns_point_group_measured_fraction_max 0.989
_diffrn_reflns_theta_full 53.594
_diffrn_reflns_theta_max 53.901
_diffrn_reflns_theta_min 2.613
_diffrn_source MetalJet
_diffrn_source_current 2.23
_diffrn_source_power 0.1554533
_diffrn_source_type 'Liquid Metal source'
_diffrn_source_voltage 69.71
_diffrn_standards_number 0
_exptl_absorpt_coefficient_mu 1.398
_exptl_absorpt_correction_T_max 0.7518
_exptl_absorpt_correction_T_min 0.5963
_exptl_absorpt_correction_type multi-scan
_exptl_absorpt_process_details
;
SADABS-2016/2 (Bruker,2016/2) was used for absorption correction.
wR2(int) was 0.1213 before and 0.0657 after correction.
The Ratio of minimum to maximum transmission is 0.7932.
The \l/2 correction factor is Not present.
;
_exptl_crystal_density_diffrn 1.262
_exptl_crystal_description block
_exptl_crystal_F_000 1936
_exptl_crystal_size_max 0.13
_exptl_crystal_size_mid 0.12
_exptl_crystal_size_min 0.1
_refine_diff_density_max 2.106
_refine_diff_density_min -1.398
_refine_diff_density_rms 0.144
_refine_ls_extinction_method none
_refine_ls_goodness_of_fit_ref 1.179
_refine_ls_hydrogen_treatment constr
_refine_ls_matrix_type full
_refine_ls_number_parameters 1117
_refine_ls_number_reflns 17510
_refine_ls_number_restraints 451
_refine_ls_restrained_S_all 1.306
_refine_ls_R_factor_all 0.1824
_refine_ls_R_factor_gt 0.1507
_refine_ls_shift/su_max 0.008
_refine_ls_shift/su_mean 0.000
_refine_ls_structure_factor_coef Fsqd
_refine_ls_weighting_details 'w=1/[\s^2^(Fo^2^)+(0.0500P)^2^+40.0000P] where P=(Fo^2^+2Fc^2^)/3'
_refine_ls_weighting_scheme calc
_refine_ls_wR_factor_gt 0.3371
_refine_ls_wR_factor_ref 0.3506
_reflns_Friedel_coverage 0.000
_reflns_number_gt 12278
_reflns_number_total 17510
_reflns_threshold_expression 'I > 2\s(I)'
_cod_data_source_file d3cc04570f2.cif
_cod_data_source_block 221105li_lidz319366_2_0m
_cod_depositor_comments
;
The following automatic conversions were performed:

data item '_diffrn_radiation_probe' value 'X-ray' was changed to
'x-ray' in accordance with the
/home/data/users/saulius/crontab/automatic-downloads/rss-feeds/RSC/lib/dictionaries/cif_core.dic
dictionary named 'cif_core.dic' version 2.4.2 last updated on
2011-04-26.

Automatic conversion script
Id: cif_fix_values 8170 2020-07-09 18:12:32Z antanas 
;
_cod_database_code 7132218
_shelx_shelxl_version_number 2019/2
_shelx_space_group_comment
;
The symmetry employed for this shelxl refinement is uniquely defined
by the following loop, which should always be used as a source of
symmetry information in preference to the above space-group names.
They are only intended as comments.
;
_shelx_estimated_absorpt_t_max 0.873
_shelx_estimated_absorpt_t_min 0.839
_olex2_refinement_description
;
1. Fixed Uiso
 At 1.2 times of:
  All C(H) groups, All C(H,H) groups
 At 1.5 times of:
  All C(H,H,H) groups
2. Shared sites
{Br1, Cl1A}
{Cl1, Br1A}
3. Restrained distances
 C46-C47 = C46-C45 = C45-C44 = C44-C43 = C43-C42 = C41-C42 = C41-C40 = C40-C33
 1.53 with sigma of 0.005
 C16-C15 = C17-C16 = C18-C17 = C19-C18 = C20-C19 = C21-C20 = C22-C21 = C22-C23
 = C23-C24 = C25-C24 = C26-C25
 1.53 with sigma of 0.005
 C67-C60 = C68-C67 = C69-C68 = C70-C69 = C70-C71 = C72-C71 = C73-C72 = C103-
 C104 = C74-C73
 1.53 with sigma of 0.005
 C33-C34 = C35-C34 = C36-C35 = C37-C36 = C37-C38 = C39-C38
 1.53 with sigma of 0.005
 C80-C79 = C81-C80 = C82-C81 = C83-C82 = C84-C83 = C85-C84 = C85-C86 = C87-C86
 = C87-C88 = C88-C89 = C90-C89
 1.53 with sigma of 0.005
 C60-C61 = C62-C61 = C63-C62 = C64-C63 = C65-C64 = C66-C65
 1.53 with sigma of 0.005
 C24-C26
 2.5 with sigma of 0.005
 C33-C35
 2.5 with sigma of 0.005
 C71-C69
 2.5 with sigma of 0.005
 C40-C42
 2.5 with sigma of 0.005
 C88-C90
 2.5 with sigma of 0.005
 C35-C37
 2.5 with sigma of 0.005
 C42-C44
 2.5 with sigma of 0.005
 C71-C73
 2.5 with sigma of 0.005
 C41-C43
 2.5 with sigma of 0.005
 C70-C72
 2.5 with sigma of 0.005
 C72-C74
 2.5 with sigma of 0.005
 C43-C45
 2.5 with sigma of 0.005
 C41-C33
 2.5 with sigma of 0.005
 C22-C24
 2.5 with sigma of 0.005
 C15-C17
 2.5 with sigma of 0.005
 C16-C18
 2.5 with sigma of 0.005
 C21-C23
 2.5 with sigma of 0.005
 C23-C25
 2.5 with sigma of 0.005
 C18-C20
 2.5 with sigma of 0.005
 C17-C19
 2.5 with sigma of 0.005
 C19-C21
 2.5 with sigma of 0.005
 C20-C22
 2.5 with sigma of 0.005
 C80-C82
 2.5 with sigma of 0.005
 C86-C88
 2.5 with sigma of 0.005
 C81-C83
 2.5 with sigma of 0.005
 C79-C81
 2.5 with sigma of 0.005
 C82-C84
 2.5 with sigma of 0.005
 C87-C89
 2.5 with sigma of 0.005
 C83-C85
 2.5 with sigma of 0.005
 C84-C86
 2.5 with sigma of 0.005
 C85-C87
 2.5 with sigma of 0.005
 C70-C68
 2.5 with sigma of 0.005
 C64-C66
 2.5 with sigma of 0.005
 C67-C69
 2.5 with sigma of 0.005
 C60-C62
 2.5 with sigma of 0.005
 C68-C60
 2.5 with sigma of 0.005
 C61-C63
 2.5 with sigma of 0.005
 C62-C64
 2.5 with sigma of 0.005
 C65-C63
 2.5 with sigma of 0.005
 C34-C36
 2.5 with sigma of 0.005
 C36-C38
 2.5 with sigma of 0.005
 C37-C39
 2.5 with sigma of 0.005
 C44-C46
 2.5 with sigma of 0.005
 C45-C47
 2.5 with sigma of 0.005
4. Uiso/Uaniso restraints and constraints
C32 \\sim C34 \\sim C42 \\sim C33 \\sim C35 \\sim C36 \\sim C43 \\sim C37 \\sim
C40 \\sim C41 \\sim C39 \\sim C38 \\sim C44 \\sim C47 \\sim C45 \\sim C46:
within 2A with sigma of 0.01 and sigma for terminal atoms of 0.02 within 2A
C16 \\sim C17 \\sim C18 \\sim C19 \\sim C20 \\sim C22 \\sim C21 \\sim C24 \\sim
C23 \\sim C25 \\sim C26: within 2A with sigma of 0.01 and sigma for terminal
atoms of 0.02 within 2A
C59 \\sim C61 \\sim C60 \\sim C62 \\sim C63 \\sim C67 \\sim C64 \\sim C68 \\sim
C69 \\sim C65 \\sim C66 \\sim C70 \\sim C71 \\sim C72 \\sim C73 \\sim C74:
within 2A with sigma of 0.01 and sigma for terminal atoms of 0.02 within 2A
C71 \\sim C72: within 2A with sigma of 0.005 and sigma for terminal atoms of
0.01 within 2A
C32 \\sim C33: within 2A with sigma of 0.007 and sigma for terminal atoms of
0.014 within 2A
C80 \\sim C81 \\sim C82 \\sim C83 \\sim C84 \\sim C86 \\sim C88 \\sim C87 \\sim
C89 \\sim C85 \\sim C90: within 2A with sigma of 0.01 and sigma for terminal
atoms of 0.02 within 2A
C69 \\sim C70: within 2A with sigma of 0.005 and sigma for terminal atoms of
0.01 within 2A
N7 \\sim C99 \\sim C98 \\sim C100 \\sim N8: within 2A with sigma of 0.01 and
sigma for terminal atoms of 0.02 within 2A
C33 \\sim C40: within 2A with sigma of 0.005 and sigma for terminal atoms of
0.01 within 2A
C67 \\sim C68: within 2A with sigma of 0.005 and sigma for terminal atoms of
0.01 within 2A
Uanis(C32) \\sim Ueq: with sigma of 0.01 and sigma for terminal atoms of 0.02
Uanis(Br1) = Uanis(Cl1A)
Uanis(Cl1) = Uanis(Br1A)
5. Others
 Sof(Cl1A)=Sof(Br1A)=1-FVAR(1)
 Sof(Cl1)=Sof(Br1)=FVAR(1)
 Fixed Y: C42(0.00456) C33(0.143981) C43(-0.06813)
 Fixed Z: C35(0.41093)
6.a Riding coordinates:
 C26(H26A,H26B,H26C), C90(H90A,H90B,H90C), C74(H74A,H74B,H74C)
6.b Ternary CH refined with riding coordinates:
 C60(H60), C33(H33)
6.c Secondary CH2 refined with riding coordinates:
 C32(H32A,H32B), C59(H59A,H59B), C61(H61A,H61B), C62(H62A,H62B), C16(H16A,
 H16B), C17(H17A,H17B), C80(H80A,H80B), C81(H81A,H81B), C63(H63A,H63B),
 C67(H67A,H67B), C82(H82A,H82B), C18(H18A,H18B), C83(H83A,H83B), C64(H64A,H64B),
  C68(H68A,H68B), C84(H84A,H84B), C19(H19A,H19B), C69(H69A,H69B), C34(H34A,
 H34B), C65(H65A,H65B), C86(H86A,H86B), C20(H20A,H20B), C22(H22A,H22B),
 C21(H21A,H21B), C24(H24A,H24B), C23(H23A,H23B), C25(H25A,H25B), C88(H88A,H88B),
  C85(H85A,H85B), C87(H87A,H87B), C89(H89A,H89B), C70(H70A,H70B), C71(H71A,
 H71B), C72(H72A,H72B), C73(H73A,H73B), C42(H42A,H42B), C35(H35A,H35B),
 C36(H36A,H36B), C43(H43A,H43B), C37(H37A,H37B), C44(H44A,H44B), C40(H40A,H40B),
  C41(H41A,H41B), C45(H45A,H45B), C38(H38A,H38B), C46(H46A,H46B)
6.d Aromatic/amide H refined with riding coordinates:
 C13(H13), C54(H54), C92(H92), C3(H3), C6(H6), C57(H57), C104(H104), C101(H101)
6.e Idealised Me refined as rotating group:
 C66(H66A,H66B,H66C), C47(H47A,H47B,H47C), C39(H39A,H39B,H39C)
;
_smtbx_masks_void_probe_radius 1.2
_smtbx_masks_void_truncation_radius 1.2
_olex2_submission_special_instructions 'No special instructions were received'
_site XU

loop_
_space_group_symop_operation_xyz
'x, y, z'
'-x, -y, -z'

loop_
_atom_site_label
_atom_site_type_symbol
_atom_site_fract_x
_atom_site_fract_y
_atom_site_fract_z
_atom_site_U_iso_or_equiv
_atom_site_adp_type
_atom_site_occupancy
_atom_site_site_symmetry_order
_atom_site_calc_flag
_atom_site_refinement_flags_posn
_atom_site_refinement_flags_adp
_atom_site_refinement_flags_occupancy
_atom_site_disorder_assembly
_atom_site_disorder_group
Cl1 Cl 0.05985(9) 0.60429(11) 0.62226(9) 0.0855(7) Uani 0.428(7) 1 d . . P A 1
S2 S 0.58512(12) 0.45867(12) 0.61417(10) 0.0443(4) Uani 1 1 d . . . . .
S3 S 0.07479(12) 0.30189(12) 0.30144(10) 0.0467(5) Uani 1 1 d . . . . .
S4 S 0.15171(13) 0.18121(12) 0.13015(10) 0.0488(5) Uani 1 1 d . . . . .
S1 S 0.73960(12) 0.31873(12) 0.52299(11) 0.0480(5) Uani 1 1 d . . . . .
Br1 Br 0.23750(19) 0.6761(3) 0.71074(16) 0.179(2) Uani 0.428(7) 1 d . . P A 1
F1 F 1.1723(4) 0.1710(4) 0.4458(3) 0.0779(16) Uani 1 1 d . . . . .
F2 F 1.2989(3) 0.2528(4) 0.5618(3) 0.0788(16) Uani 1 1 d . . . . .
N4 N 0.3116(4) 0.2654(4) 0.3048(3) 0.0398(14) Uani 1 1 d . . . . .
N3 N 0.5020(4) 0.3062(4) 0.4347(3) 0.0396(13) Uani 1 1 d . . . . .
N5 N 0.1973(4) 0.4211(4) 0.4621(3) 0.0411(14) Uani 1 1 d . . . . .
N6 N 0.3703(4) 0.4785(4) 0.5630(3) 0.0439(14) Uani 1 1 d . . . . .
O2 O 0.1512(5) 0.0993(5) -0.0028(3) 0.079(2) Uani 1 1 d . . . . .
O1 O 0.8859(4) 0.2624(4) 0.4951(4) 0.077(2) Uani 1 1 d . . . . .
C75 C 0.2213(5) 0.2638(4) 0.2776(4) 0.0414(17) Uani 1 1 d . . . . .
C30 C 0.5166(5) 0.3994(4) 0.5338(4) 0.0388(16) Uani 1 1 d . . . . .
C28 C 0.6503(5) 0.3565(4) 0.5369(4) 0.0418(16) Uani 1 1 d . . . . .
C31 C 0.4284(5) 0.3880(4) 0.4913(4) 0.0407(16) Uani 1 1 d . . . . .
C77 C 0.1552(5) 0.2317(5) 0.2128(4) 0.0436(17) Uani 1 1 d . . . . .
C48 C 0.4208(5) 0.3316(4) 0.4285(4) 0.0395(16) Uani 1 1 d . . . . .
C29 C 0.5596(4) 0.3495(4) 0.4995(4) 0.0391(16) Uani 1 1 d . . . . .
C78 C 0.0723(5) 0.2469(5) 0.2174(4) 0.0450(18) Uani 1 1 d . . . . .
F3 F -0.0412(7) -0.0905(5) -0.3174(3) 0.131(3) Uani 1 1 d . . . . .
C49 C 0.3373(4) 0.3100(4) 0.3742(4) 0.0385(16) Uani 1 1 d . . . . .
C50 C 0.2629(4) 0.3369(4) 0.3895(4) 0.0391(16) Uani 1 1 d . . . . .
C76 C 0.1883(4) 0.3039(4) 0.3289(4) 0.0398(16) Uani 1 1 d . . . . .
C52 C 0.3560(5) 0.4231(4) 0.5044(4) 0.0396(16) Uani 1 1 d . . . . .
C58 C 0.2980(5) 0.5065(5) 0.5718(4) 0.0467(18) Uani 1 1 d . . . . .
C27 C 0.6736(5) 0.4141(5) 0.5997(4) 0.0433(17) Uani 1 1 d . . . . .
C51 C 0.2695(5) 0.3947(4) 0.4535(4) 0.0396(16) Uani 1 1 d . . . . .
C32 C 0.5250(6) 0.2340(5) 0.4039(5) 0.102(3) Uani 1 1 d . U . . .
H32A H 0.591911 0.243648 0.418915 0.123 Uiso 1 1 calc R U . . .
H32B H 0.508403 0.229729 0.351233 0.123 Uiso 1 1 calc R U . . .
C79 C 0.0019(4) 0.2153(4) 0.1543(4) 0.0490(19) Uani 1 1 d D . . . .
F4 F 0.1351(6) -0.0625(5) -0.2548(4) 0.129(3) Uani 1 1 d . . . . .
C53 C 0.2111(5) 0.4779(5) 0.5215(4) 0.0451(18) Uani 1 1 d . . . . .
C59 C 0.3632(4) 0.2389(5) 0.2556(4) 0.0492(18) Uani 1 1 d . U . . .
H59A H 0.320630 0.214337 0.208277 0.059 Uiso 1 1 calc R U . . .
H59B H 0.390550 0.195665 0.273518 0.059 Uiso 1 1 calc R U . . .
C91 C 0.0348(5) 0.1760(5) 0.1016(4) 0.052(2) Uani 1 1 d . . . . .
C15 C 0.7639(5) 0.4290(4) 0.6389(3) 0.0460(18) Uani 1 1 d D . . . .
C61 C 0.3984(4) 0.3758(4) 0.2193(5) 0.0574(19) Uani 1 1 d D U . . .
H61A H 0.359993 0.355413 0.169811 0.069 Uiso 1 1 calc R U . . .
H61B H 0.358691 0.389486 0.250326 0.069 Uiso 1 1 calc R U . . .
C4 C 1.1064(5) 0.3221(5) 0.5974(5) 0.0517(19) Uani 1 1 d . . . . .
C13 C 0.9016(5) 0.3888(5) 0.6268(4) 0.0502(19) Uani 1 1 d . . . . .
H13 H 0.925758 0.426642 0.670828 0.060 Uiso 1 1 calc R U . . .
C60 C 0.4409(5) 0.3085(4) 0.2451(4) 0.0578(19) Uani 1 1 d D U . . .
H60 H 0.487474 0.331078 0.291616 0.069 Uiso 1 1 calc R U . . .
C14 C 0.8121(5) 0.3830(5) 0.6022(4) 0.0469(18) Uani 1 1 d . . . . .
C94 C 0.0737(7) 0.0796(6) -0.0391(5) 0.063(2) Uani 1 1 d . . . . .
C9 C 1.0648(5) 0.3727(5) 0.6437(5) 0.054(2) Uani 1 1 d . . . . .
C2 C 1.2134(5) 0.2627(5) 0.5551(5) 0.059(2) Uani 1 1 d . . . . .
C5 C 1.0419(5) 0.2782(5) 0.5381(5) 0.052(2) Uani 1 1 d . . . . .
C54 C 0.1375(5) 0.5092(5) 0.5352(5) 0.053(2) Uani 1 1 d . . . . .
H54 H 0.079459 0.491160 0.502343 0.064 Uiso 1 1 calc R U . . .
C8 C 0.9684(5) 0.3559(5) 0.6068(4) 0.0498(19) Uani 1 1 d . . . . .
C1 C 1.1482(6) 0.2200(6) 0.4947(5) 0.064(2) Uani 1 1 d . . . . .
C7 C 0.9523(6) 0.2954(5) 0.5408(5) 0.057(2) Uani 1 1 d . . . . .
C93 C -0.0113(6) 0.0919(5) -0.0258(4) 0.058(2) Uani 1 1 d . . . . .
C92 C -0.0193(5) 0.1361(5) 0.0353(4) 0.057(2) Uani 1 1 d . . . . .
H92 H -0.080059 0.140787 0.030785 0.068 Uiso 1 1 calc R U . . .
C10 C 1.1097(5) 0.4234(6) 0.7069(5) 0.069(3) Uani 1 1 d . . . . .
C95 C 0.0541(8) 0.0336(6) -0.1139(5) 0.069(3) Uani 1 1 d . . . . .
C62 C 0.4699(5) 0.4525(4) 0.2205(5) 0.066(2) Uani 1 1 d D U . . .
H62A H 0.508945 0.439429 0.188709 0.080 Uiso 1 1 calc R U . . .
H62B H 0.508941 0.472824 0.269815 0.080 Uiso 1 1 calc R U . . .
C3 C 1.1966(6) 0.3103(6) 0.6028(5) 0.066(3) Uani 1 1 d . . . . .
H3 H 1.244279 0.339198 0.643126 0.079 Uiso 1 1 calc R U . . .
C16 C 0.8058(5) 0.4963(4) 0.7035(3) 0.057(2) Uani 1 1 d D U . . .
H16A H 0.768934 0.537160 0.702601 0.068 Uiso 1 1 calc R U . . .
H16B H 0.867519 0.524012 0.701009 0.068 Uiso 1 1 calc R U . . .
C6 C 1.0594(6) 0.2269(6) 0.4845(5) 0.062(2) Uani 1 1 d . . . . .
H6 H 1.013300 0.198079 0.443085 0.074 Uiso 1 1 calc R U . . .
C57 C 0.3078(6) 0.5658(6) 0.6333(5) 0.063(3) Uani 1 1 d . . . . .
H57 H 0.364856 0.585847 0.667265 0.076 Uiso 1 1 calc R U . . .
C17 C 0.8122(6) 0.4645(5) 0.7742(3) 0.069(2) Uani 1 1 d D U . . .
H17A H 0.856176 0.429843 0.779209 0.082 Uiso 1 1 calc R U . . .
H17B H 0.752173 0.431229 0.775171 0.082 Uiso 1 1 calc R U . . .
C80 C -0.0952(4) 0.2229(5) 0.1489(5) 0.063(2) Uani 1 1 d D U . . .
H80A H -0.104419 0.235041 0.197622 0.076 Uiso 1 1 calc R U . . .
H80B H -0.138243 0.170349 0.123722 0.076 Uiso 1 1 calc R U . . .
C55 C 0.1504(6) 0.5646(6) 0.5952(5) 0.064(3) Uani 1 1 d . . . . .
N8 N -0.2918(7) -0.0374(6) -0.2163(6) 0.108(4) Uani 1 1 d . U . . .
N1 N 1.2806(6) 0.4470(7) 0.7641(6) 0.110(4) Uani 1 1 d . . . . .
C96 C -0.0366(8) 0.0190(6) -0.1447(5) 0.069(3) Uani 1 1 d . . . . .
C81 C -0.1145(4) 0.2910(5) 0.1081(5) 0.077(3) Uani 1 1 d D U . . .
H81A H -0.072414 0.343890 0.133601 0.093 Uiso 1 1 calc R U . . .
H81B H -0.104511 0.279458 0.059459 0.093 Uiso 1 1 calc R U . . .
C56 C 0.2356(7) 0.5934(6) 0.6431(5) 0.074(3) Uani 1 1 d . . . . .
C63 C 0.4246(5) 0.5187(4) 0.1955(5) 0.081(3) Uani 1 1 d D U . . .
H63A H 0.380612 0.496147 0.148494 0.097 Uiso 1 1 calc R U . . .
H63B H 0.390564 0.535483 0.230221 0.097 Uiso 1 1 calc R U . . .
C97 C -0.0834(7) 0.0510(6) -0.0907(5) 0.068(3) Uani 1 1 d . . . . .
C12 C 1.0739(6) 0.4715(8) 0.7578(6) 0.096(4) Uani 1 1 d . . . . .
C11 C 1.2062(6) 0.4394(7) 0.7433(6) 0.085(3) Uani 1 1 d . . . . .
C67 C 0.4851(9) 0.2753(7) 0.1890(5) 0.104(3) Uani 1 1 d D U . . .
H67A H 0.533480 0.319911 0.182820 0.125 Uiso 1 1 calc R U . . .
H67B H 0.439024 0.256193 0.142552 0.125 Uiso 1 1 calc R U . . .
C99 C -0.2285(7) 0.0570(9) -0.0478(8) 0.105(4) Uani 1 1 d . U . . .
C104 C 0.1178(9) 0.0096(6) -0.1453(5) 0.082(3) Uani 1 1 d D . . . .
H104 H 0.180731 0.020283 -0.122582 0.099 Uiso 1 1 calc R U . . .
C100 C -0.2457(7) -0.0058(7) -0.1638(6) 0.092(3) Uani 1 1 d . U . . .
N7 N -0.2511(8) 0.0757(9) -0.0026(8) 0.145(5) Uani 1 1 d . U . . .
C102 C -0.0134(11) -0.0492(8) -0.2502(6) 0.095(4) Uani 1 1 d . . . . .
N2 N 1.0385(7) 0.5073(8) 0.7891(7) 0.130(5) Uani 1 1 d . . . . .
C98 C -0.1763(8) 0.0375(7) -0.0991(6) 0.087(3) Uani 1 1 d . U . . .
C101 C -0.0649(8) -0.0251(6) -0.2166(5) 0.087(4) Uani 1 1 d . . . . .
H101 H -0.127510 -0.036800 -0.240326 0.105 Uiso 1 1 calc R U . . .
C82 C -0.2124(5) 0.2961(6) 0.1024(7) 0.096(3) Uani 1 1 d D U . . .
H82A H -0.254146 0.243342 0.076127 0.116 Uiso 1 1 calc R U . . .
H82B H -0.222454 0.305957 0.151144 0.116 Uiso 1 1 calc R U . . .
C103 C 0.0737(10) -0.0365(7) -0.2214(5) 0.099(4) Uani 1 1 d D . . . .
C18 C 0.8438(8) 0.5388(5) 0.8354(3) 0.103(3) Uani 1 1 d D U . . .
H18A H 0.900641 0.574496 0.830774 0.123 Uiso 1 1 calc R U . . .
H18B H 0.797078 0.570670 0.831750 0.123 Uiso 1 1 calc R U . . .
C83 C -0.2339(6) 0.3645(7) 0.0637(8) 0.122(4) Uani 1 1 d D U . . .
H83A H -0.221904 0.356004 0.015547 0.146 Uiso 1 1 calc R U . . .
H83B H -0.194398 0.417738 0.091004 0.146 Uiso 1 1 calc R U . . .
C64 C 0.4939(8) 0.5929(4) 0.1889(5) 0.114(4) Uani 1 1 d D U . . .
H64A H 0.463900 0.622629 0.154303 0.137 Uiso 1 1 calc R U . . .
H64B H 0.542193 0.574689 0.169993 0.137 Uiso 1 1 calc R U . . .
C68 C 0.5259(10) 0.2051(8) 0.2085(7) 0.131(3) Uani 1 1 d D U . . .
H68A H 0.478177 0.160065 0.214961 0.157 Uiso 1 1 calc R U . . .
H68B H 0.573452 0.223854 0.254129 0.157 Uiso 1 1 calc R U . . .
C84 C -0.3338(6) 0.3650(7) 0.0565(8) 0.154(5) Uani 1 1 d D U . . .
H84A H -0.372789 0.309510 0.035180 0.185 Uiso 1 1 calc R U . . .
H84B H -0.343803 0.380826 0.104502 0.185 Uiso 1 1 calc R U . . .
C19 C 0.8603(12) 0.5137(7) 0.9082(3) 0.161(5) Uani 1 1 d D U . . .
H19A H 0.913039 0.489022 0.915229 0.194 Uiso 1 1 calc R U . . .
H19B H 0.806330 0.472509 0.911033 0.194 Uiso 1 1 calc R U . . .
C69 C 0.5675(13) 0.1746(9) 0.1482(7) 0.208(5) Uani 1 1 d D U . . .
H69A H 0.518874 0.151709 0.103604 0.249 Uiso 1 1 calc R U . . .
H69B H 0.611145 0.220907 0.138911 0.249 Uiso 1 1 calc R U . . .
C34 C 0.5267(7) 0.0893(6) 0.3790(6) 0.217(6) Uani 1 1 d D U . . .
H34A H 0.498583 0.031324 0.378618 0.260 Uiso 1 1 calc R U . . .
H34B H 0.515476 0.097811 0.328788 0.260 Uiso 1 1 calc R U . . .
C65 C 0.5363(11) 0.6501(8) 0.2606(6) 0.150(5) Uani 1 1 d D U . . .
H65A H 0.578194 0.625386 0.291674 0.181 Uiso 1 1 calc R U . . .
H65B H 0.488095 0.658571 0.284804 0.181 Uiso 1 1 calc R U . . .
C86 C -0.3339(17) 0.5111(7) 0.0535(8) 0.212(6) Uani 1 1 d D U . . .
H86A H -0.267106 0.528946 0.072220 0.254 Uiso 1 1 calc R U . . .
H86B H -0.361644 0.510845 0.094892 0.254 Uiso 1 1 calc R U . . .
Cl1A Cl 0.23750(19) 0.6761(3) 0.71074(16) 0.179(2) Uani 0.572(7) 1 d . . P A 2
Br1A Br 0.05985(9) 0.60429(11) 0.62226(9) 0.0855(7) Uani 0.572(7) 1 d . . P A 2
C20 C 0.8788(11) 0.5898(10) 0.9669(4) 0.229(6) Uani 1 1 d D U . . .
H20A H 0.888491 0.639766 0.945696 0.275 Uiso 1 1 calc R U . . .
H20B H 0.825610 0.587649 0.987635 0.275 Uiso 1 1 calc R U . . .
C22 C 1.0002(12) 0.6798(12) 1.0694(9) 0.300(8) Uani 1 1 d D U . . .
H22A H 1.056291 0.682312 1.106005 0.360 Uiso 1 1 calc R U . . .
H22B H 1.015585 0.718594 1.037524 0.360 Uiso 1 1 calc R U . . .
C21 C 0.9625(12) 0.5929(11) 1.0254(8) 0.279(7) Uani 1 1 d D U . . .
H21A H 1.009442 0.576325 1.003554 0.335 Uiso 1 1 calc R U . . .
H21B H 0.946354 0.554326 1.057179 0.335 Uiso 1 1 calc R U . . .
C24 C 0.9651(19) 0.7169(10) 1.1872(8) 0.320(9) Uani 1 1 d D U . . .
H24A H 0.914099 0.699805 1.209358 0.384 Uiso 1 1 calc R U . . .
H24B H 1.008825 0.683122 1.199207 0.384 Uiso 1 1 calc R U . . .
C23 C 0.9292(14) 0.7037(14) 1.1058(8) 0.306(8) Uani 1 1 d D U . . .
H23A H 0.872200 0.659974 1.090231 0.367 Uiso 1 1 calc R U . . .
H23B H 0.915802 0.754578 1.091885 0.367 Uiso 1 1 calc R U . . .
C25 C 1.012(2) 0.8070(12) 1.2168(8) 0.328(10) Uani 1 1 d D U . . .
H25A H 0.977706 0.841647 1.190759 0.394 Uiso 1 1 calc R U . . .
H25B H 1.074167 0.819102 1.209689 0.394 Uiso 1 1 calc R U . . .
C26 C 1.016(2) 0.8262(15) 1.2970(9) 0.330(13) Uani 1 1 d D U . . .
H26A H 1.066261 0.873728 1.320204 0.495 Uiso 1 1 d R U . . .
H26B H 1.025061 0.778978 1.318874 0.495 Uiso 1 1 d R U . . .
H26C H 0.958561 0.838158 1.303094 0.495 Uiso 1 1 d R U . . .
C88 C -0.338(2) 0.6567(7) 0.0541(8) 0.243(7) Uani 1 1 d D U . . .
H88A H -0.376821 0.660087 0.088288 0.291 Uiso 1 1 calc R U . . .
H88B H -0.274252 0.667833 0.082004 0.291 Uiso 1 1 calc R U . . .
C85 C -0.3598(9) 0.4253(7) 0.0090(7) 0.192(5) Uani 1 1 d D U . . .
H85A H -0.328053 0.424432 -0.030000 0.230 Uiso 1 1 calc R U . . .
H85B H -0.426099 0.409061 -0.012917 0.230 Uiso 1 1 calc R U . . .
C87 C -0.3666(17) 0.5709(7) 0.0080(9) 0.231(6) Uani 1 1 d D U . . .
H87A H -0.433572 0.553889 -0.010027 0.278 Uiso 1 1 calc R U . . .
H87B H -0.339543 0.570943 -0.033713 0.278 Uiso 1 1 calc R U . . .
C89 C -0.348(2) 0.7201(8) 0.0062(9) 0.262(8) Uani 1 1 d D U . . .
H89A H -0.410879 0.706793 -0.024284 0.314 Uiso 1 1 calc R U . . .
H89B H -0.305943 0.719749 -0.025473 0.314 Uiso 1 1 calc R U . . .
C90 C -0.3262(18) 0.8050(7) 0.0534(13) 0.306(12) Uani 1 1 d D U . . .
H90A H -0.370537 0.831690 0.028614 0.459 Uiso 1 1 d R U . . .
H90B H -0.264707 0.839400 0.060794 0.459 Uiso 1 1 d R U . . .
H90C H -0.337987 0.797050 0.099864 0.459 Uiso 1 1 d R U . . .
C66 C 0.5887(16) 0.7326(7) 0.2496(10) 0.219(9) Uani 1 1 d D U . . .
H66A H 0.646701 0.727272 0.239945 0.329 Uiso 1 1 calc R U . . .
H66B H 0.600057 0.773766 0.293016 0.329 Uiso 1 1 calc R U . . .
H66C H 0.552646 0.749576 0.208940 0.329 Uiso 1 1 calc R U . . .
C70 C 0.6161(9) 0.1090(8) 0.1694(10) 0.230(6) Uani 1 1 d D U . . .
H70A H 0.656710 0.128248 0.218225 0.276 Uiso 1 1 calc R U . . .
H70B H 0.653735 0.098267 0.135750 0.276 Uiso 1 1 calc R U . . .
C71 C 0.5461(15) 0.0304(8) 0.1677(14) 0.295(7) Uani 1 1 d D U . . .
H71A H 0.537493 0.027851 0.216454 0.353 Uiso 1 1 calc R U . . .
H71B H 0.486945 0.030014 0.135856 0.353 Uiso 1 1 calc R U . . .
C72 C 0.5784(13) -0.0438(8) 0.1403(11) 0.310(7) Uani 1 1 d D U . . .
H72A H 0.616966 -0.060035 0.180788 0.372 Uiso 1 1 calc R U . . .
H72B H 0.615082 -0.029986 0.105690 0.372 Uiso 1 1 calc R U . . .
C73 C 0.4950(17) -0.1147(10) 0.1036(8) 0.347(9) Uani 1 1 d D U . . .
H73A H 0.444874 -0.111910 0.127085 0.416 Uiso 1 1 calc R U . . .
H73B H 0.510559 -0.167774 0.106835 0.416 Uiso 1 1 calc R U . . .
C74 C 0.4658(15) -0.1060(5) 0.0235(8) 0.415(15) Uani 1 1 d D U . . .
H74A H 0.501959 -0.142479 0.008048 0.623 Uiso 1 1 d R U . . .
H74B H 0.468009 -0.061749 -0.004042 0.623 Uiso 1 1 d R U . . .
H74C H 0.402699 -0.136989 0.015468 0.623 Uiso 1 1 d R U . . .
C42 C 0.3300(9) 0.004560 0.4074(8) 0.313(8) Uani 1 1 d D U . . .
H42A H 0.263559 -0.014778 0.400943 0.376 Uiso 1 1 calc R U . . .
H42B H 0.340511 0.032938 0.367536 0.376 Uiso 1 1 calc R U . . .
C33 C 0.4813(8) 0.143981 0.4211(8) 0.178(4) Uani 1 1 d D U . . .
H33 H 0.531412 0.152789 0.465395 0.214 Uiso 1 1 calc R U . . .
C35 C 0.6293(7) 0.1068(7) 0.410930 0.248(7) Uani 1 1 d D U . . .
H35A H 0.660788 0.154381 0.393892 0.298 Uiso 1 1 calc R U . . .
H35B H 0.642608 0.120191 0.463872 0.298 Uiso 1 1 calc R U . . .
C36 C 0.6641(9) 0.0322(11) 0.3887(14) 0.276(7) Uani 1 1 d D U . . .
H36A H 0.662603 0.025585 0.336999 0.331 Uiso 1 1 calc R U . . .
H36B H 0.624400 -0.017634 0.396663 0.331 Uiso 1 1 calc R U . . .
C43 C 0.3730(10) -0.068130 0.4063(5) 0.347(8) Uani 1 1 d D U . . .
H43A H 0.340579 -0.109894 0.428965 0.417 Uiso 1 1 calc R U . . .
H43B H 0.437251 -0.049999 0.434193 0.417 Uiso 1 1 calc R U . . .
C37 C 0.7615(6) 0.0433(7) 0.4327(9) 0.301(8) Uani 1 1 d D U . . .
H37A H 0.761808 0.041904 0.483559 0.361 Uiso 1 1 calc R U . . .
H37B H 0.799309 0.096971 0.430283 0.361 Uiso 1 1 calc R U . . .
C44 C 0.368(2) -0.1053(8) 0.3293(7) 0.349(9) Uani 1 1 d D U . . .
H44A H 0.426871 -0.084167 0.317643 0.419 Uiso 1 1 calc R U . . .
H44B H 0.319911 -0.089782 0.295828 0.419 Uiso 1 1 calc R U . . .
C40 C 0.4111(8) 0.1490(3) 0.4662(7) 0.198(5) Uani 1 1 d D U . . .
H40A H 0.440715 0.186392 0.512619 0.238 Uiso 1 1 calc R U . . .
H40B H 0.361654 0.170662 0.440419 0.238 Uiso 1 1 calc R U . . .
C41 C 0.3718(12) 0.0637(4) 0.4791(7) 0.259(6) Uani 1 1 d D U . . .
H41A H 0.324763 0.066045 0.505990 0.311 Uiso 1 1 calc R U . . .
H41B H 0.420569 0.044031 0.508188 0.311 Uiso 1 1 calc R U . . .
C47 C 0.255(2) -0.220(2) 0.1946(14) 0.359(14) Uani 1 1 d D U . . .
H47A H 0.241182 -0.254585 0.147033 0.538 Uiso 1 1 calc R U . . .
H47B H 0.266726 -0.162675 0.190222 0.538 Uiso 1 1 calc R U . . .
H47C H 0.203008 -0.233907 0.215758 0.538 Uiso 1 1 calc R U . . .
C39 C 0.8990(11) -0.0130(16) 0.4458(13) 0.344(13) Uani 1 1 d D U . . .
H39A H 0.909931 -0.065935 0.454441 0.516 Uiso 1 1 calc R U . . .
H39B H 0.909390 0.023464 0.491804 0.516 Uiso 1 1 calc R U . . .
H39C H 0.940681 0.011297 0.418622 0.516 Uiso 1 1 calc R U . . .
C45 C 0.348(2) -0.1984(7) 0.3207(9) 0.350(10) Uani 1 1 d D U . . .
H45A H 0.398364 -0.214056 0.352450 0.421 Uiso 1 1 calc R U . . .
H45B H 0.291434 -0.219329 0.334763 0.421 Uiso 1 1 calc R U . . .
C38 C 0.8009(10) -0.0253(15) 0.4030(15) 0.322(9) Uani 1 1 d D U . . .
H38A H 0.763953 -0.078940 0.406575 0.386 Uiso 1 1 calc R U . . .
H38B H 0.799095 -0.024833 0.351816 0.386 Uiso 1 1 calc R U . . .
C46 C 0.3389(19) -0.2361(14) 0.2428(10) 0.360(11) Uani 1 1 d D U . . .
H46A H 0.333101 -0.295705 0.238297 0.433 Uiso 1 1 calc R U . . .
H46B H 0.393814 -0.211798 0.227486 0.433 Uiso 1 1 calc R U . . .

loop_
_atom_site_aniso_label
_atom_site_aniso_U_11
_atom_site_aniso_U_22
_atom_site_aniso_U_33
_atom_site_aniso_U_23
_atom_site_aniso_U_13
_atom_site_aniso_U_12
Cl1 0.0485(8) 0.1040(13) 0.0942(12) -0.0153(9) 0.0079(7) 0.0282(8)
S2 0.0362(9) 0.0506(10) 0.0393(10) -0.0030(8) 0.0004(7) 0.0120(8)
S3 0.0283(8) 0.0549(11) 0.0478(11) -0.0092(8) 0.0010(7) 0.0104(8)
S4 0.0374(9) 0.0563(11) 0.0425(10) -0.0093(9) 0.0000(8) 0.0112(8)
S1 0.0318(9) 0.0506(11) 0.0535(11) -0.0046(9) -0.0010(8) 0.0133(8)
Br1 0.0947(18) 0.274(4) 0.111(2) -0.082(2) 0.0023(15) 0.018(2)
F1 0.071(4) 0.089(4) 0.083(4) 0.008(3) 0.025(3) 0.037(3)
F2 0.044(3) 0.099(4) 0.097(4) 0.013(3) 0.018(3) 0.029(3)
N4 0.028(3) 0.045(3) 0.041(3) -0.007(3) 0.004(2) 0.011(2)
N3 0.031(3) 0.041(3) 0.044(3) -0.002(3) 0.005(2) 0.011(2)
N5 0.031(3) 0.048(3) 0.041(3) -0.003(3) 0.008(3) 0.013(3)
N6 0.034(3) 0.051(4) 0.043(3) -0.005(3) 0.007(3) 0.011(3)
O2 0.065(4) 0.097(5) 0.062(4) -0.011(4) 0.006(3) 0.012(4)
O1 0.047(4) 0.084(5) 0.079(5) -0.019(4) -0.011(3) 0.020(3)
C75 0.029(3) 0.045(4) 0.041(4) -0.007(3) 0.000(3) 0.007(3)
C30 0.033(3) 0.041(4) 0.035(4) -0.001(3) 0.000(3) 0.007(3)
C28 0.033(4) 0.043(4) 0.046(4) 0.004(3) 0.001(3) 0.012(3)
C31 0.031(3) 0.046(4) 0.041(4) -0.002(3) 0.005(3) 0.010(3)
C77 0.037(4) 0.046(4) 0.043(4) -0.003(3) 0.005(3) 0.010(3)
C48 0.030(3) 0.041(4) 0.045(4) 0.000(3) 0.006(3) 0.010(3)
C29 0.028(3) 0.043(4) 0.041(4) 0.001(3) 0.001(3) 0.009(3)
C78 0.032(4) 0.050(4) 0.043(4) -0.008(3) 0.001(3) 0.008(3)
F3 0.211(9) 0.103(5) 0.045(3) -0.016(3) 0.021(4) -0.005(5)
C49 0.029(3) 0.038(4) 0.041(4) -0.003(3) 0.001(3) 0.006(3)
C50 0.029(3) 0.041(4) 0.040(4) -0.004(3) 0.004(3) 0.007(3)
C76 0.026(3) 0.041(4) 0.045(4) -0.003(3) 0.001(3) 0.007(3)
C52 0.032(3) 0.044(4) 0.041(4) 0.001(3) 0.006(3) 0.010(3)
C58 0.040(4) 0.048(4) 0.045(4) -0.006(3) 0.012(3) 0.005(3)
C27 0.034(4) 0.046(4) 0.044(4) 0.001(3) 0.000(3) 0.010(3)
C51 0.033(4) 0.043(4) 0.040(4) 0.001(3) 0.009(3) 0.009(3)
C32 0.140(7) 0.077(5) 0.124(7) 0.022(5) 0.056(5) 0.075(5)
C79 0.034(4) 0.054(5) 0.046(4) -0.008(4) -0.003(3) 0.009(3)
F4 0.173(8) 0.134(6) 0.071(4) -0.025(4) 0.057(5) 0.020(6)
C53 0.034(4) 0.051(4) 0.048(4) -0.005(3) 0.011(3) 0.012(3)
C59 0.036(4) 0.064(5) 0.044(4) -0.009(3) 0.004(3) 0.022(3)
C91 0.036(4) 0.058(5) 0.049(5) -0.003(4) -0.002(3) 0.008(3)
C15 0.039(4) 0.045(4) 0.048(4) 0.004(3) 0.002(3) 0.008(3)
C61 0.044(4) 0.079(5) 0.052(4) 0.009(4) 0.012(3) 0.024(4)
C4 0.036(4) 0.059(5) 0.060(5) 0.016(4) 0.009(4) 0.014(4)
C13 0.042(4) 0.045(4) 0.056(5) 0.006(4) 0.000(4) 0.008(3)
C60 0.046(4) 0.076(4) 0.056(4) 0.005(4) 0.015(3) 0.026(3)
C14 0.035(4) 0.046(4) 0.052(5) 0.004(3) 0.000(3) 0.009(3)
C94 0.069(6) 0.063(6) 0.046(5) -0.004(4) 0.006(4) 0.008(5)
C9 0.033(4) 0.056(5) 0.066(5) 0.005(4) 0.001(4) 0.012(3)
C2 0.039(4) 0.071(6) 0.074(6) 0.016(5) 0.020(4) 0.024(4)
C5 0.037(4) 0.057(5) 0.062(5) 0.009(4) 0.008(4) 0.016(4)
C54 0.039(4) 0.058(5) 0.060(5) -0.005(4) 0.014(4) 0.014(4)
C8 0.032(4) 0.052(4) 0.059(5) 0.003(4) -0.003(3) 0.014(3)
C1 0.056(5) 0.069(6) 0.075(6) 0.016(5) 0.020(5) 0.026(5)
C7 0.043(4) 0.059(5) 0.060(5) 0.003(4) 0.001(4) 0.012(4)
C93 0.058(5) 0.057(5) 0.041(4) -0.004(4) -0.011(4) 0.009(4)
C92 0.047(5) 0.056(5) 0.054(5) -0.006(4) -0.003(4) 0.010(4)
C10 0.029(4) 0.091(7) 0.069(6) -0.009(5) -0.006(4) 0.008(4)
C95 0.091(7) 0.059(6) 0.049(5) 0.000(4) 0.017(5) 0.006(5)
C62 0.057(4) 0.085(5) 0.064(5) 0.015(4) 0.023(4) 0.025(4)
C3 0.034(4) 0.078(6) 0.083(7) 0.026(5) 0.004(4) 0.010(4)
C16 0.045(4) 0.062(5) 0.054(5) -0.006(4) -0.002(4) 0.016(4)
C6 0.052(5) 0.066(6) 0.063(6) 0.010(5) 0.005(4) 0.017(4)
C57 0.045(5) 0.079(6) 0.053(5) -0.025(4) 0.011(4) 0.012(4)
C17 0.049(4) 0.095(6) 0.052(4) -0.001(4) -0.002(4) 0.024(4)
C80 0.035(4) 0.073(5) 0.068(5) -0.008(4) -0.004(4) 0.013(4)
C55 0.044(5) 0.069(6) 0.074(6) -0.016(5) 0.024(4) 0.015(4)
N8 0.106(7) 0.081(6) 0.091(7) -0.016(5) -0.045(6) 0.018(5)
N1 0.043(5) 0.153(10) 0.106(8) -0.027(7) -0.013(5) 0.024(5)
C96 0.098(8) 0.052(5) 0.044(5) 0.001(4) 0.007(5) 0.007(5)
C81 0.044(4) 0.082(5) 0.096(6) -0.004(5) 0.000(4) 0.022(4)
C56 0.065(6) 0.080(7) 0.060(6) -0.034(5) 0.023(5) 0.006(5)
C63 0.078(5) 0.098(6) 0.077(5) 0.025(5) 0.032(5) 0.028(5)
C97 0.081(7) 0.053(5) 0.049(5) -0.002(4) -0.015(5) 0.009(5)
C12 0.040(5) 0.120(10) 0.101(9) -0.027(8) -0.013(5) 0.020(6)
C11 0.040(5) 0.110(9) 0.086(8) -0.009(6) -0.004(5) 0.019(5)
C67 0.093(6) 0.124(7) 0.122(6) 0.012(6) 0.063(5) 0.053(5)
C99 0.087(7) 0.101(7) 0.085(7) -0.040(6) -0.030(6) 0.017(6)
C104 0.114(9) 0.074(7) 0.051(6) 0.000(5) 0.028(6) 0.006(6)
C100 0.092(6) 0.068(5) 0.082(6) -0.013(5) -0.040(5) 0.022(5)
N7 0.082(7) 0.151(10) 0.129(10) -0.069(8) -0.046(7) 0.004(7)
C102 0.138(12) 0.082(8) 0.040(6) -0.015(5) 0.013(7) -0.002(8)
N2 0.052(6) 0.167(12) 0.133(10) -0.063(9) -0.013(6) 0.037(7)
C98 0.077(6) 0.075(5) 0.073(6) -0.016(5) -0.035(5) 0.017(5)
C101 0.122(10) 0.064(6) 0.044(6) 0.004(5) -0.011(6) -0.011(6)
C82 0.065(5) 0.113(7) 0.111(7) 0.011(6) 0.009(5) 0.039(5)
C103 0.151(13) 0.079(8) 0.068(8) 0.000(6) 0.053(9) 0.013(8)
C18 0.074(6) 0.151(8) 0.064(5) -0.019(6) 0.000(5) 0.030(6)
C83 0.093(6) 0.141(8) 0.133(8) 0.020(7) 0.004(6) 0.061(6)
C64 0.106(7) 0.123(8) 0.116(7) 0.033(6) 0.036(6) 0.019(6)
C68 0.121(6) 0.146(7) 0.146(7) 0.011(6) 0.066(6) 0.051(6)
C84 0.137(8) 0.174(9) 0.154(9) 0.032(8) 0.007(8) 0.073(8)
C19 0.137(8) 0.216(10) 0.095(7) -0.024(8) 0.001(7) 0.025(8)
C69 0.200(10) 0.205(10) 0.226(10) -0.002(9) 0.078(9) 0.067(8)
C34 0.287(12) 0.122(8) 0.237(10) 0.007(8) 0.042(10) 0.080(9)
C65 0.143(9) 0.149(10) 0.150(10) 0.031(8) 0.047(8) 0.001(8)
C86 0.226(11) 0.220(12) 0.182(12) 0.032(10) 0.017(10) 0.077(11)
Cl1A 0.0947(18) 0.274(4) 0.111(2) -0.082(2) 0.0023(15) 0.018(2)
Br1A 0.0485(8) 0.1040(13) 0.0942(12) -0.0153(9) 0.0079(7) 0.0282(8)
C20 0.205(11) 0.270(12) 0.148(10) -0.023(10) -0.010(9) 0.013(10)
C22 0.298(14) 0.305(14) 0.222(13) 0.005(12) -0.009(12) 0.012(13)
C21 0.262(13) 0.294(13) 0.201(12) -0.010(11) -0.015(11) 0.000(12)
C24 0.341(17) 0.319(17) 0.232(14) 0.051(15) -0.015(15) 0.023(15)
C23 0.317(16) 0.306(15) 0.229(14) 0.026(14) -0.004(13) 0.023(14)
C25 0.363(18) 0.325(18) 0.230(16) 0.068(16) -0.018(16) 0.024(16)
C26 0.41(2) 0.35(2) 0.198(19) 0.13(2) 0.03(2) 0.02(2)
C88 0.278(14) 0.234(15) 0.206(14) 0.036(11) 0.034(12) 0.071(14)
C85 0.185(10) 0.204(11) 0.176(10) 0.030(9) 0.004(9) 0.071(10)
C87 0.256(12) 0.235(14) 0.191(13) 0.030(10) 0.021(11) 0.075(12)
C89 0.299(15) 0.246(17) 0.220(16) 0.037(13) 0.035(14) 0.058(16)
C90 0.34(2) 0.27(2) 0.26(2) 0.018(19) 0.05(2) 0.01(2)
C66 0.231(18) 0.188(16) 0.206(16) 0.027(15) 0.052(15) -0.010(15)
C70 0.221(10) 0.222(11) 0.246(10) -0.005(10) 0.074(9) 0.064(9)
C71 0.282(13) 0.267(13) 0.302(13) -0.014(12) 0.059(12) 0.053(11)
C72 0.296(14) 0.280(14) 0.312(13) -0.015(13) 0.052(12) 0.048(12)
C73 0.330(16) 0.316(16) 0.333(16) -0.011(16) 0.032(15) 0.042(14)
C74 0.40(2) 0.37(2) 0.37(2) -0.02(2) 0.01(2) 0.02(2)
C42 0.378(14) 0.223(12) 0.295(13) 0.043(12) -0.009(13) 0.077(12)
C33 0.241(8) 0.114(6) 0.191(8) 0.029(6) 0.054(7) 0.068(7)
C35 0.308(14) 0.148(10) 0.279(12) 0.004(10) 0.037(12) 0.093(11)
C36 0.321(16) 0.176(11) 0.316(14) 0.001(12) 0.042(14) 0.094(12)
C43 0.405(15) 0.275(14) 0.309(15) 0.043(14) -0.009(14) 0.076(14)
C37 0.337(18) 0.194(13) 0.348(16) 0.005(13) 0.037(15) 0.091(14)
C44 0.415(17) 0.290(15) 0.292(16) 0.048(15) -0.005(15) 0.076(15)
C40 0.258(9) 0.125(7) 0.219(9) 0.033(7) 0.050(8) 0.072(7)
C41 0.324(12) 0.172(10) 0.262(12) 0.035(10) 0.021(11) 0.076(10)
C47 0.42(3) 0.27(2) 0.35(3) 0.11(2) -0.01(2) 0.08(2)
C39 0.37(3) 0.24(2) 0.39(2) 0.05(2) 0.06(2) 0.05(2)
C45 0.423(18) 0.290(16) 0.294(18) 0.069(16) -0.002(17) 0.074(16)
C38 0.35(2) 0.218(14) 0.366(18) 0.016(15) 0.038(17) 0.072(16)
C46 0.43(2) 0.293(17) 0.31(2) 0.072(17) -0.005(18) 0.069(18)

loop_
_atom_type_symbol
_atom_type_description
_atom_type_scat_dispersion_real
_atom_type_scat_dispersion_imag
_atom_type_scat_source
C C 0.0137 0.0067 'International Tables Vol C Tables 4.2.6.8 and 6.1.1.4'
H H 0.0000 0.0000 'International Tables Vol C Tables 4.2.6.8 and 6.1.1.4'
Br Br -0.9338 1.0006 'International Tables Vol C Tables 4.2.6.8 and 6.1.1.4'
Cl Cl 0.3281 0.5435 'International Tables Vol C Tables 4.2.6.8 and 6.1.1.4'
F F 0.0583 0.0400 'International Tables Vol C Tables 4.2.6.8 and 6.1.1.4'
N N 0.0241 0.0134 'International Tables Vol C Tables 4.2.6.8 and 6.1.1.4'
O O 0.0389 0.0241 'International Tables Vol C Tables 4.2.6.8 and 6.1.1.4'
S S 0.2925 0.4295 'International Tables Vol C Tables 4.2.6.8 and 6.1.1.4'

loop_
_geom_angle_atom_site_label_1
_geom_angle_atom_site_label_2
_geom_angle_atom_site_label_3
_geom_angle
_geom_angle_site_symmetry_1
_geom_angle_site_symmetry_3
_geom_angle_publ_flag
C30 S2 C27 88.8(3) . . ?
C76 S3 C78 88.7(3) . . ?
C77 S4 C91 90.4(4) . . ?
C28 S1 C14 91.0(4) . . ?
C75 N4 C49 107.0(5) . . ?
C75 N4 C59 118.7(6) . . ?
C49 N4 C59 132.8(6) . . ?
C48 N3 C32 133.9(6) . . ?
C29 N3 C48 106.3(5) . . ?
C29 N3 C32 116.2(6) . . ?
C51 N5 C53 115.6(6) . . ?
C52 N6 C58 115.5(6) . . ?
N4 C75 C77 137.0(7) . . ?
C76 C75 N4 110.4(6) . . ?
C76 C75 C77 112.6(6) . . ?
C31 C30 S2 138.3(6) . . ?
C29 C30 S2 113.4(5) . . ?
C29 C30 C31 108.3(6) . . ?
C29 C28 S1 137.3(6) . . ?
C27 C28 S1 112.3(5) . . ?
C27 C28 C29 110.2(6) . . ?
C30 C31 C48 106.3(6) . . ?
C30 C31 C52 130.0(6) . . ?
C48 C31 C52 123.6(6) . . ?
C75 C77 S4 136.4(6) . . ?
C78 C77 S4 112.5(5) . . ?
C78 C77 C75 111.2(6) . . ?
N3 C48 C31 108.8(6) . . ?
N3 C48 C49 132.8(6) . . ?
C31 C48 C49 118.4(6) . . ?
N3 C29 C28 136.2(6) . . ?
C30 C29 N3 110.1(6) . . ?
C30 C29 C28 113.7(6) . . ?
C77 C78 S3 113.4(5) . . ?
C77 C78 C79 114.3(6) . . ?
C79 C78 S3 132.2(5) . . ?
N4 C49 C48 132.8(6) . . ?
N4 C49 C50 108.9(6) . . ?
C50 C49 C48 118.4(6) . . ?
C49 C50 C76 107.1(6) . . ?
C49 C50 C51 123.4(6) . . ?
C76 C50 C51 129.2(6) . . ?
C75 C76 S3 114.1(5) . . ?
C75 C76 C50 106.5(6) . . ?
C50 C76 S3 139.4(6) . . ?
N6 C52 C31 119.6(6) . . ?
N6 C52 C51 122.6(6) . . ?
C51 C52 C31 117.8(6) . . ?
N6 C58 C53 122.2(6) . . ?
N6 C58 C57 118.9(7) . . ?
C57 C58 C53 118.9(7) . . ?
C28 C27 S2 114.0(5) . . ?
C28 C27 C15 114.8(6) . . ?
C15 C27 S2 131.1(6) . . ?
N5 C51 C50 119.8(6) . . ?
N5 C51 C52 122.5(6) . . ?
C52 C51 C50 117.7(6) . . ?
N3 C32 H32A 107.2 . . ?
N3 C32 H32B 107.2 . . ?
N3 C32 C33 120.4(6) . . ?
H32A C32 H32B 106.8 . . ?
C33 C32 H32A 107.2 . . ?
C33 C32 H32B 107.2 . . ?
C78 C79 C80 122.6(7) . . ?
C91 C79 C78 110.0(5) . . ?
C91 C79 C80 127.3(7) . . ?
N5 C53 C58 121.7(6) . . ?
N5 C53 C54 119.4(7) . . ?
C54 C53 C58 118.9(7) . . ?
N4 C59 H59A 108.6 . . ?
N4 C59 H59B 108.6 . . ?
N4 C59 C60 114.8(6) . . ?
H59A C59 H59B 107.5 . . ?
C60 C59 H59A 108.6 . . ?
C60 C59 H59B 108.6 . . ?
C79 C91 S4 112.7(5) . . ?
C92 C91 S4 124.2(7) . . ?
C92 C91 C79 123.1(7) . . ?
C27 C15 C14 110.5(5) . . ?
C27 C15 C16 123.1(7) . . ?
C14 C15 C16 125.5(7) . . ?
H61A C61 H61B 107.9 . . ?
C60 C61 H61A 109.2 . . ?
C60 C61 H61B 109.2 . . ?
C62 C61 H61A 109.2 . . ?
C62 C61 H61B 109.2 . . ?
C62 C61 C60 112.0(4) . . ?
C5 C4 C9 110.0(7) . . ?
C5 C4 C3 115.6(8) . . ?
C3 C4 C9 134.4(8) . . ?
C14 C13 H13 110.7 . . ?
C14 C13 C8 138.6(8) . . ?
C8 C13 H13 110.7 . . ?
C59 C60 H60 109.9 . . ?
C61 C60 C59 108.1(5) . . ?
C61 C60 H60 109.9 . . ?
C67 C60 C59 110.1(7) . . ?
C67 C60 C61 109.0(6) . . ?
C67 C60 H60 109.9 . . ?
C15 C14 S1 111.2(5) . . ?
C13 C14 S1 126.1(6) . . ?
C13 C14 C15 122.7(7) . . ?
O2 C94 C93 133.0(8) . . ?
O2 C94 C95 119.1(9) . . ?
C93 C94 C95 108.0(8) . . ?
C8 C9 C4 106.2(7) . . ?
C10 C9 C4 125.5(7) . . ?
C10 C9 C8 128.3(8) . . ?
F2 C2 C1 117.4(8) . . ?
C3 C2 F2 119.9(9) . . ?
C3 C2 C1 122.6(8) . . ?
C4 C5 C7 109.5(7) . . ?
C4 C5 C6 123.9(8) . . ?
C6 C5 C7 126.6(8) . . ?
C53 C54 H54 120.1 . . ?
C55 C54 C53 119.7(8) . . ?
C55 C54 H54 120.1 . . ?
C13 C8 C9 128.6(7) . . ?
C13 C8 C7 123.7(7) . . ?
C9 C8 C7 107.7(7) . . ?
F1 C1 C2 118.8(8) . . ?
F1 C1 C6 120.6(9) . . ?
C2 C1 C6 120.6(9) . . ?
O1 C7 C5 121.0(8) . . ?
O1 C7 C8 132.5(8) . . ?
C8 C7 C5 106.6(7) . . ?
C94 C93 C97 107.2(8) . . ?
C92 C93 C94 124.7(7) . . ?
C92 C93 C97 128.1(9) . . ?
C91 C92 H92 110.7 . . ?
C93 C92 C91 138.6(8) . . ?
C93 C92 H92 110.7 . . ?
C9 C10 C12 129.4(7) . . ?
C9 C10 C11 127.7(9) . . ?
C11 C10 C12 102.9(7) . . ?
C96 C95 C94 108.9(9) . . ?
C96 C95 C104 126.3(9) . . ?
C104 C95 C94 124.8(10) . . ?
C61 C62 H62A 109.6 . . ?
C61 C62 H62B 109.6 . . ?
C61 C62 C63 110.3(4) . . ?
H62A C62 H62B 108.1 . . ?
C63 C62 H62A 109.6 . . ?
C63 C62 H62B 109.6 . . ?
C4 C3 H3 119.3 . . ?
C2 C3 C4 121.3(8) . . ?
C2 C3 H3 119.3 . . ?
C15 C16 H16A 109.1 . . ?
C15 C16 H16B 109.1 . . ?
C15 C16 C17 112.4(4) . . ?
H16A C16 H16B 107.9 . . ?
C17 C16 H16A 109.1 . . ?
C17 C16 H16B 109.1 . . ?
C5 C6 C1 115.9(9) . . ?
C5 C6 H6 122.1 . . ?
C1 C6 H6 122.0 . . ?
C58 C57 H57 120.3 . . ?
C56 C57 C58 119.4(8) . . ?
C56 C57 H57 120.3 . . ?
C16 C17 H17A 110.2 . . ?
C16 C17 H17B 110.2 . . ?
C16 C17 C18 107.7(4) . . ?
H17A C17 H17B 108.5 . . ?
C18 C17 H17A 110.2 . . ?
C18 C17 H17B 110.2 . . ?
C79 C80 H80A 109.5 . . ?
C79 C80 H80B 109.5 . . ?
C79 C80 C81 110.8(4) . . ?
H80A C80 H80B 108.1 . . ?
C81 C80 H80A 109.5 . . ?
C81 C80 H80B 109.5 . . ?
C54 C55 Cl1 124.0(7) . . ?
C54 C55 C56 121.0(8) . . ?
C54 C55 Br1A 124.0(7) . . ?
C56 C55 Cl1 114.9(6) . . ?
C56 C55 Br1A 114.9(6) . . ?
C95 C96 C97 109.5(8) . . ?
C95 C96 C101 114.7(10) . . ?
C101 C96 C97 135.6(10) . . ?
C80 C81 H81A 109.8 . . ?
C80 C81 H81B 109.8 . . ?
H81A C81 H81B 108.2 . . ?
C82 C81 C80 109.5(4) . . ?
C82 C81 H81A 109.8 . . ?
C82 C81 H81B 109.8 . . ?
C57 C56 Br1 125.9(7) . . ?
C57 C56 C55 122.1(8) . . ?
C57 C56 Cl1A 125.9(7) . . ?
C55 C56 Br1 111.7(7) . . ?
C55 C56 Cl1A 111.7(7) . . ?
C62 C63 H63A 109.3 . . ?
C62 C63 H63B 109.3 . . ?
H63A C63 H63B 108.0 . . ?
C64 C63 C62 111.6(5) . . ?
C64 C63 H63A 109.3 . . ?
C64 C63 H63B 109.3 . . ?
C93 C97 C96 106.3(9) . . ?
C98 C97 C93 127.4(10) . . ?
C98 C97 C96 126.0(9) . . ?
N2 C12 C10 171.4(11) . . ?
N1 C11 C10 172.1(11) . . ?
C60 C67 H67A 109.0 . . ?
C60 C67 H67B 109.0 . . ?
C60 C67 C68 112.9(5) . . ?
H67A C67 H67B 107.8 . . ?
C68 C67 H67A 109.0 . . ?
C68 C67 H67B 109.0 . . ?
N7 C99 C98 166.7(11) . . ?
C95 C104 H104 124.8 . . ?
C95 C104 C103 110.5(10) . . ?
C103 C104 H104 124.8 . . ?
N8 C100 C98 173.1(15) . . ?
C101 C102 F3 123.4(15) . . ?
C101 C102 C103 121.8(11) . . ?
C103 C102 F3 114.7(13) . . ?
C97 C98 C99 130.4(9) . . ?
C97 C98 C100 125.7(11) . . ?
C100 C98 C99 103.8(10) . . ?
C96 C101 H101 117.8 . . ?
C102 C101 C96 124.4(12) . . ?
C102 C101 H101 117.8 . . ?
C81 C82 H82A 109.4 . . ?
C81 C82 H82B 109.4 . . ?
H82A C82 H82B 108.0 . . ?
C83 C82 C81 111.2(4) . . ?
C83 C82 H82A 109.4 . . ?
C83 C82 H82B 109.4 . . ?
F4 C103 C104 112.5(11) . . ?
C102 C103 F4 125.2(10) . . ?
C102 C103 C104 122.3(12) . . ?
C17 C18 H18A 109.3 . . ?
C17 C18 H18B 109.3 . . ?
H18A C18 H18B 107.9 . . ?
C19 C18 C17 111.7(5) . . ?
C19 C18 H18A 109.3 . . ?
C19 C18 H18B 109.3 . . ?
C82 C83 H83A 109.8 . . ?
C82 C83 H83B 109.8 . . ?
C82 C83 C84 109.5(5) . . ?
H83A C83 H83B 108.2 . . ?
C84 C83 H83A 109.8 . . ?
C84 C83 H83B 109.8 . . ?
C63 C64 H64A 109.3 . . ?
C63 C64 H64B 109.3 . . ?
C63 C64 C65 111.6(5) . . ?
H64A C64 H64B 108.0 . . ?
C65 C64 H64A 109.3 . . ?
C65 C64 H64B 109.3 . . ?
C67 C68 H68A 109.9 . . ?
C67 C68 H68B 109.9 . . ?
C67 C68 C69 109.1(5) . . ?
H68A C68 H68B 108.3 . . ?
C69 C68 H68A 109.8 . . ?
C69 C68 H68B 109.9 . . ?
C83 C84 H84A 109.6 . . ?
C83 C84 H84B 109.6 . . ?
H84A C84 H84B 108.2 . . ?
C85 C84 C83 110.1(5) . . ?
C85 C84 H84A 109.6 . . ?
C85 C84 H84B 109.6 . . ?
C18 C19 H19A 109.9 . . ?
C18 C19 H19B 109.9 . . ?
C18 C19 C20 109.0(5) . . ?
H19A C19 H19B 108.3 . . ?
C20 C19 H19A 109.9 . . ?
C20 C19 H19B 109.9 . . ?
C68 C69 H69A 109.6 . . ?
C68 C69 H69B 109.6 . . ?
H69A C69 H69B 108.1 . . ?
C70 C69 C68 110.1(5) . . ?
C70 C69 H69A 109.6 . . ?
C70 C69 H69B 109.6 . . ?
H34A C34 H34B 107.8 . . ?
C33 C34 H34A 109.1 . . ?
C33 C34 H34B 109.1 . . ?
C35 C34 H34A 109.1 . . ?
C35 C34 H34B 109.1 . . ?
C35 C34 C33 112.6(5) . . ?
C64 C65 H65A 109.6 . . ?
C64 C65 H65B 109.6 . . ?
C64 C65 C66 110.2(5) . . ?
H65A C65 H65B 108.1 . . ?
C66 C65 H65A 109.6 . . ?
C66 C65 H65B 109.6 . . ?
H86A C86 H86B 108.1 . . ?
C85 C86 H86A 109.6 . . ?
C85 C86 H86B 109.6 . . ?
C85 C86 C87 110.5(5) . . ?
C87 C86 H86A 109.6 . . ?
C87 C86 H86B 109.6 . . ?
C19 C20 H20A 109.7 . . ?
C19 C20 H20B 109.7 . . ?
H20A C20 H20B 108.2 . . ?
C21 C20 C19 109.8(5) . . ?
C21 C20 H20A 109.7 . . ?
C21 C20 H20B 109.7 . . ?
H22A C22 H22B 108.2 . . ?
C21 C22 H22A 109.8 . . ?
C21 C22 H22B 109.8 . . ?
C23 C22 H22A 109.8 . . ?
C23 C22 H22B 109.8 . . ?
C23 C22 C21 109.6(5) . . ?
C20 C21 C22 109.9(5) . . ?
C20 C21 H21A 109.7 . . ?
C20 C21 H21B 109.7 . . ?
C22 C21 H21A 109.7 . . ?
C22 C21 H21B 109.7 . . ?
H21A C21 H21B 108.2 . . ?
H24A C24 H24B 108.2 . . ?
C23 C24 H24A 109.7 . . ?
C23 C24 H24B 109.7 . . ?
C25 C24 H24A 109.7 . . ?
C25 C24 H24B 109.7 . . ?
C25 C24 C23 109.9(5) . . ?
C22 C23 C24 109.6(5) . . ?
C22 C23 H23A 109.7 . . ?
C22 C23 H23B 109.7 . . ?
C24 C23 H23A 109.8 . . ?
C24 C23 H23B 109.7 . . ?
H23A C23 H23B 108.2 . . ?
C24 C25 H25A 109.8 . . ?
C24 C25 H25B 109.8 . . ?
C24 C25 C26 109.5(5) . . ?
H25A C25 H25B 108.2 . . ?
C26 C25 H25A 109.8 . . ?
C26 C25 H25B 109.8 . . ?
C25 C26 H26A 109.3 . . ?
C25 C26 H26B 109.5 . . ?
C25 C26 H26C 109.6 . . ?
H26A C26 H26B 109.5 . . ?
H26A C26 H26C 109.5 . . ?
H26B C26 H26C 109.5 . . ?
H88A C88 H88B 108.2 . . ?
C87 C88 H88A 109.7 . . ?
C87 C88 H88B 109.7 . . ?
C89 C88 H88A 109.7 . . ?
C89 C88 H88B 109.7 . . ?
C89 C88 C87 109.8(5) . . ?
C84 C85 H85A 109.7 . . ?
C84 C85 H85B 109.7 . . ?
C86 C85 C84 110.0(5) . . ?
C86 C85 H85A 109.7 . . ?
C86 C85 H85B 109.7 . . ?
H85A C85 H85B 108.2 . . ?
C86 C87 C88 109.0(5) . . ?
C86 C87 H87A 109.9 . . ?
C86 C87 H87B 109.9 . . ?
C88 C87 H87A 109.9 . . ?
C88 C87 H87B 109.9 . . ?
H87A C87 H87B 108.3 . . ?
C88 C89 H89A 109.8 . . ?
C88 C89 H89B 109.8 . . ?
C88 C89 C90 109.2(5) . . ?
H89A C89 H89B 108.3 . . ?
C90 C89 H89A 109.8 . . ?
C90 C89 H89B 109.8 . . ?
C89 C90 H90A 104.1 . . ?
C89 C90 H90B 116.7 . . ?
C89 C90 H90C 107.4 . . ?
H90A C90 H90B 109.5 . . ?
H90A C90 H90C 109.5 . . ?
H90B C90 H90C 109.5 . . ?
C65 C66 H66A 109.5 . . ?
C65 C66 H66B 109.5 . . ?
C65 C66 H66C 109.5 . . ?
H66A C66 H66B 109.5 . . ?
H66A C66 H66C 109.5 . . ?
H66B C66 H66C 109.5 . . ?
C69 C70 H70A 109.7 . . ?
C69 C70 H70B 109.7 . . ?
C69 C70 C71 109.6(5) . . ?
H70A C70 H70B 108.2 . . ?
C71 C70 H70A 109.7 . . ?
C71 C70 H70B 109.7 . . ?
C70 C71 H71A 109.7 . . ?
C70 C71 H71B 109.7 . . ?
H71A C71 H71B 108.2 . . ?
C72 C71 C70 109.9(5) . . ?
C72 C71 H71A 109.7 . . ?
C72 C71 H71B 109.7 . . ?
C71 C72 H72A 109.9 . . ?
C71 C72 H72B 109.9 . . ?
C71 C72 C73 108.9(5) . . ?
H72A C72 H72B 108.3 . . ?
C73 C72 H72A 109.9 . . ?
C73 C72 H72B 109.9 . . ?
C72 C73 H73A 110.3 . . ?
C72 C73 H73B 110.3 . . ?
C72 C73 C74 107.2(5) . . ?
H73A C73 H73B 108.5 . . ?
C74 C73 H73A 110.3 . . ?
C74 C73 H73B 110.3 . . ?
C73 C74 H74A 93.1 . . ?
C73 C74 H74B 137.4 . . ?
C73 C74 H74C 95.4 . . ?
H74A C74 H74B 109.5 . . ?
H74A C74 H74C 109.5 . . ?
H74B C74 H74C 109.5 . . ?
H42A C42 H42B 108.2 . . ?
C43 C42 H42A 109.8 . . ?
C43 C42 H42B 109.8 . . ?
C43 C42 C41 109.5(5) . . ?
C41 C42 H42A 109.8 . . ?
C41 C42 H42B 109.8 . . ?
C32 C33 H33 91.3 . . ?
C34 C33 C32 100.9(6) . . ?
C34 C33 H33 91.3 . . ?
C34 C33 C40 147.3(5) . . ?
C40 C33 C32 111.7(4) . . ?
C40 C33 H33 91.3 . . ?
C34 C35 H35A 109.6 . . ?
C34 C35 H35B 109.6 . . ?
H35A C35 H35B 108.1 . . ?
C36 C35 C34 110.1(5) . . ?
C36 C35 H35A 109.6 . . ?
C36 C35 H35B 109.6 . . ?
C35 C36 H36A 109.7 . . ?
C35 C36 H36B 109.7 . . ?
C35 C36 C37 109.7(5) . . ?
H36A C36 H36B 108.2 . . ?
C37 C36 H36A 109.7 . . ?
C37 C36 H36B 109.7 . . ?
C42 C43 H43A 109.6 . . ?
C42 C43 H43B 109.6 . . ?
C42 C43 C44 110.2(5) . . ?
H43A C43 H43B 108.1 . . ?
C44 C43 H43A 109.6 . . ?
C44 C43 H43B 109.6 . . ?
C36 C37 H37A 109.8 . . ?
C36 C37 H37B 109.8 . . ?
C36 C37 C38 109.4(5) . . ?
H37A C37 H37B 108.2 . . ?
C38 C37 H37A 109.8 . . ?
C38 C37 H37B 109.8 . . ?
C43 C44 H44A 109.8 . . ?
C43 C44 H44B 109.8 . . ?
C43 C44 C45 109.6(5) . . ?
H44A C44 H44B 108.2 . . ?
C45 C44 H44A 109.7 . . ?
C45 C44 H44B 109.8 . . ?
C33 C40 H40A 109.8 . . ?
C33 C40 H40B 109.8 . . ?
H40A C40 H40B 108.3 . . ?
C41 C40 C33 109.2(4) . . ?
C41 C40 H40A 109.8 . . ?
C41 C40 H40B 109.8 . . ?
C42 C41 H41A 109.6 . . ?
C42 C41 H41B 109.6 . . ?
C40 C41 C42 110.1(5) . . ?
C40 C41 H41A 109.6 . . ?
C40 C41 H41B 109.6 . . ?
H41A C41 H41B 108.2 . . ?
H47A C47 H47B 109.5 . . ?
H47A C47 H47C 109.5 . . ?
H47B C47 H47C 109.5 . . ?
C46 C47 H47A 109.5 . . ?
C46 C47 H47B 109.5 . . ?
C46 C47 H47C 109.5 . . ?
H39A C39 H39B 109.5 . . ?
H39A C39 H39C 109.5 . . ?
H39B C39 H39C 109.5 . . ?
C38 C39 H39A 109.5 . . ?
C38 C39 H39B 109.5 . . ?
C38 C39 H39C 109.5 . . ?
C44 C45 H45A 109.7 . . ?
C44 C45 H45B 109.7 . . ?
H45A C45 H45B 108.2 . . ?
C46 C45 C44 109.7(5) . . ?
C46 C45 H45A 109.7 . . ?
C46 C45 H45B 109.7 . . ?
C37 C38 H38A 109.8 . . ?
C37 C38 H38B 109.8 . . ?
C39 C38 C37 109.4(5) . . ?
C39 C38 H38A 109.8 . . ?
C39 C38 H38B 109.8 . . ?
H38A C38 H38B 108.2 . . ?
C47 C46 H46A 109.7 . . ?
C47 C46 H46B 109.7 . . ?
C45 C46 C47 109.8(5) . . ?
C45 C46 H46A 109.7 . . ?
C45 C46 H46B 109.7 . . ?
H46A C46 H46B 108.2 . . ?

loop_
_geom_bond_atom_site_label_1
_geom_bond_atom_site_label_2
_geom_bond_distance
_geom_bond_site_symmetry_2
_geom_bond_publ_flag
Cl1 C55 1.827(8) . ?
S2 C30 1.736(7) . ?
S2 C27 1.759(7) . ?
S3 C78 1.760(7) . ?
S3 C76 1.721(7) . ?
S4 C77 1.704(7) . ?
S4 C91 1.762(8) . ?
S1 C28 1.703(7) . ?
S1 C14 1.770(8) . ?
Br1 C56 1.786(8) . ?
F1 C1 1.346(10) . ?
F2 C2 1.356(9) . ?
N4 C75 1.383(8) . ?
N4 C49 1.387(9) . ?
N4 C59 1.458(8) . ?
N3 C48 1.404(8) . ?
N3 C29 1.387(9) . ?
N3 C32 1.442(9) . ?
N5 C51 1.326(9) . ?
N5 C53 1.352(9) . ?
N6 C52 1.325(9) . ?
N6 C58 1.345(9) . ?
O2 C94 1.210(11) . ?
O1 C7 1.184(10) . ?
C75 C77 1.402(10) . ?
C75 C76 1.382(10) . ?
C30 C31 1.401(9) . ?
C30 C29 1.375(10) . ?
C28 C29 1.414(9) . ?
C28 C27 1.388(10) . ?
C31 C48 1.417(10) . ?
C31 C52 1.433(9) . ?
C77 C78 1.385(10) . ?
C48 C49 1.429(9) . ?
C78 C79 1.412(9) . ?
F3 C102 1.332(11) . ?
C49 C50 1.403(9) . ?
C50 C76 1.420(9) . ?
C50 C51 1.453(9) . ?
C52 C51 1.432(9) . ?
C58 C53 1.432(10) . ?
C58 C57 1.417(10) . ?
C27 C15 1.398(9) . ?
C32 H32A 0.9900 . ?
C32 H32B 0.9900 . ?
C32 C33 1.647(8) . ?
C79 C91 1.393(11) . ?
C79 C80 1.523(4) . ?
F4 C103 1.376(15) . ?
C53 C54 1.417(10) . ?
C59 H59A 0.9900 . ?
C59 H59B 0.9900 . ?
C59 C60 1.572(10) . ?
C91 C92 1.376(10) . ?
C15 C14 1.418(10) . ?
C15 C16 1.507(4) . ?
C61 H61A 0.9900 . ?
C61 H61B 0.9900 . ?
C61 C60 1.525(4) . ?
C61 C62 1.521(5) . ?
C4 C9 1.499(12) . ?
C4 C5 1.363(11) . ?
C4 C3 1.441(11) . ?
C13 H13 0.9500 . ?
C13 C14 1.349(10) . ?
C13 C8 1.380(11) . ?
C60 H60 1.0000 . ?
C60 C67 1.517(5) . ?
C94 C93 1.451(13) . ?
C94 C95 1.493(12) . ?
C9 C8 1.465(10) . ?
C9 C10 1.356(12) . ?
C2 C1 1.374(13) . ?
C2 C3 1.256(12) . ?
C5 C7 1.492(11) . ?
C5 C6 1.380(12) . ?
C54 H54 0.9500 . ?
C54 C55 1.349(11) . ?
C8 C7 1.474(11) . ?
C1 C6 1.385(12) . ?
C93 C92 1.364(12) . ?
C93 C97 1.471(11) . ?
C92 H92 0.9500 . ?
C10 C12 1.473(15) . ?
C10 C11 1.466(12) . ?
C95 C96 1.364(15) . ?
C95 C104 1.372(15) . ?
C62 H62A 0.9900 . ?
C62 H62B 0.9900 . ?
C62 C63 1.528(5) . ?
C3 H3 0.9500 . ?
C16 H16A 0.9900 . ?
C16 H16B 0.9900 . ?
C16 C17 1.532(5) . ?
C6 H6 0.9500 . ?
C57 H57 0.9500 . ?
C57 C56 1.342(12) . ?
C17 H17A 0.9900 . ?
C17 H17B 0.9900 . ?
C17 C18 1.534(5) . ?
C80 H80A 0.9900 . ?
C80 H80B 0.9900 . ?
C80 C81 1.533(5) . ?
C55 C56 1.393(13) . ?
C55 Br1A 1.827(8) . ?
N8 C100 1.107(12) . ?
N1 C11 1.114(12) . ?
C96 C97 1.506(14) . ?
C96 C101 1.426(13) . ?
C81 H81A 0.9900 . ?
C81 H81B 0.9900 . ?
C81 C82 1.525(5) . ?
C56 Cl1A 1.786(8) . ?
C63 H63A 0.9900 . ?
C63 H63B 0.9900 . ?
C63 C64 1.517(5) . ?
C97 C98 1.384(15) . ?
C12 N2 1.109(14) . ?
C67 H67A 0.9900 . ?
C67 H67B 0.9900 . ?
C67 C68 1.519(5) . ?
C99 N7 1.051(18) . ?
C99 C98 1.460(19) . ?
C104 H104 0.9500 . ?
C104 C103 1.518(5) . ?
C100 C98 1.458(12) . ?
C102 C101 1.235(16) . ?
C102 C103 1.309(18) . ?
C101 H101 0.9500 . ?
C82 H82A 0.9900 . ?
C82 H82B 0.9900 . ?
C82 C83 1.524(5) . ?
C18 H18A 0.9900 . ?
C18 H18B 0.9900 . ?
C18 C19 1.515(5) . ?
C83 H83A 0.9900 . ?
C83 H83B 0.9900 . ?
C83 C84 1.532(5) . ?
C64 H64A 0.9900 . ?
C64 H64B 0.9900 . ?
C64 C65 1.519(5) . ?
C68 H68A 0.9900 . ?
C68 H68B 0.9900 . ?
C68 C69 1.537(5) . ?
C84 H84A 0.9900 . ?
C84 H84B 0.9900 . ?
C84 C85 1.527(5) . ?
C19 H19A 0.9900 . ?
C19 H19B 0.9900 . ?
C19 C20 1.542(5) . ?
C69 H69A 0.9900 . ?
C69 H69B 0.9900 . ?
C69 C70 1.527(5) . ?
C34 H34A 0.9900 . ?
C34 H34B 0.9900 . ?
C34 C33 1.534(5) . ?
C34 C35 1.531(5) . ?
C65 H65A 0.9900 . ?
C65 H65B 0.9900 . ?
C65 C66 1.534(5) . ?
C86 H86A 0.9900 . ?
C86 H86B 0.9900 . ?
C86 C85 1.521(5) . ?
C86 C87 1.529(5) . ?
C20 H20A 0.9900 . ?
C20 H20B 0.9900 . ?
C20 C21 1.520(5) . ?
C22 H22A 0.9900 . ?
C22 H22B 0.9900 . ?
C22 C21 1.533(5) . ?
C22 C23 1.527(5) . ?
C21 H21A 0.9900 . ?
C21 H21B 0.9900 . ?
C24 H24A 0.9900 . ?
C24 H24B 0.9900 . ?
C24 C23 1.528(5) . ?
C24 C25 1.527(5) . ?
C23 H23A 0.9900 . ?
C23 H23B 0.9900 . ?
C25 H25A 0.9900 . ?
C25 H25B 0.9900 . ?
C25 C26 1.535(5) . ?
C26 H26A 0.9799 . ?
C26 H26B 0.9801 . ?
C26 H26C 0.9802 . ?
C88 H88A 0.9900 . ?
C88 H88B 0.9900 . ?
C88 C87 1.532(5) . ?
C88 C89 1.527(5) . ?
C85 H85A 0.9900 . ?
C85 H85B 0.9900 . ?
C87 H87A 0.9900 . ?
C87 H87B 0.9900 . ?
C89 H89A 0.9900 . ?
C89 H89B 0.9900 . ?
C89 C90 1.534(5) . ?
C90 H90A 0.9800 . ?
C90 H90B 0.9800 . ?
C90 H90C 0.9801 . ?
C66 H66A 0.9800 . ?
C66 H66B 0.9800 . ?
C66 H66C 0.9800 . ?
C70 H70A 0.9900 . ?
C70 H70B 0.9900 . ?
C70 C71 1.529(5) . ?
C71 H71A 0.9900 . ?
C71 H71B 0.9900 . ?
C71 C72 1.529(5) . ?
C72 H72A 0.9900 . ?
C72 H72B 0.9900 . ?
C72 C73 1.538(5) . ?
C73 H73A 0.9900 . ?
C73 H73B 0.9900 . ?
C73 C74 1.560(5) . ?
C74 H74A 0.9801 . ?
C74 H74B 0.9799 . ?
C74 H74C 0.9800 . ?
C42 H42A 0.9900 . ?
C42 H42B 0.9900 . ?
C42 C43 1.526(5) . ?
C42 C41 1.531(5) . ?
C33 H33 1.0000 . ?
C33 C40 1.547(5) . ?
C35 H35A 0.9900 . ?
C35 H35B 0.9900 . ?
C35 C36 1.528(5) . ?
C36 H36A 0.9900 . ?
C36 H36B 0.9900 . ?
C36 C37 1.531(5) . ?
C43 H43A 0.9900 . ?
C43 H43B 0.9900 . ?
C43 C44 1.526(5) . ?
C37 H37A 0.9900 . ?
C37 H37B 0.9900 . ?
C37 C38 1.532(5) . ?
C44 H44A 0.9900 . ?
C44 H44B 0.9900 . ?
C44 C45 1.529(5) . ?
C40 H40A 0.9900 . ?
C40 H40B 0.9900 . ?
C40 C41 1.526(5) . ?
C41 H41A 0.9900 . ?
C41 H41B 0.9900 . ?
C47 H47A 0.9800 . ?
C47 H47B 0.9800 . ?
C47 H47C 0.9800 . ?
C47 C46 1.530(5) . ?
C39 H39A 0.9800 . ?
C39 H39B 0.9800 . ?
C39 H39C 0.9800 . ?
C39 C38 1.530(5) . ?
C45 H45A 0.9900 . ?
C45 H45B 0.9900 . ?
C45 C46 1.529(5) . ?
C38 H38A 0.9900 . ?
C38 H38B 0.9900 . ?
C46 H46A 0.9900 . ?
C46 H46B 0.9900 . ?

loop_
_geom_torsion_atom_site_label_1
_geom_torsion_atom_site_label_2
_geom_torsion_atom_site_label_3
_geom_torsion_atom_site_label_4
_geom_torsion
_geom_torsion_site_symmetry_1
_geom_torsion_site_symmetry_2
_geom_torsion_site_symmetry_3
_geom_torsion_site_symmetry_4
_geom_torsion_publ_flag
Cl1 C55 C56 Br1 -10.6(11) . . . . ?
Cl1 C55 C56 C57 175.4(9) . . . . ?
S2 C30 C31 C48 176.1(7) . . . . ?
S2 C30 C31 C52 -4.2(15) . . . . ?
S2 C30 C29 N3 -178.0(5) . . . . ?
S2 C30 C29 C28 0.3(9) . . . . ?
S2 C27 C15 C14 -174.4(6) . . . . ?
S2 C27 C15 C16 -4.9(11) . . . . ?
S3 C78 C79 C91 -180.0(7) . . . . ?
S3 C78 C79 C80 -1.7(12) . . . . ?
S4 C77 C78 S3 -178.2(4) . . . . ?
S4 C77 C78 C79 2.1(10) . . . . ?
S4 C91 C92 C93 0.2(18) . . . . ?
S1 C28 C29 N3 2.2(16) . . . . ?
S1 C28 C29 C30 -175.5(7) . . . . ?
S1 C28 C27 S2 177.0(4) . . . . ?
S1 C28 C27 C15 -0.5(9) . . . . ?
F1 C1 C6 C5 179.5(8) . . . . ?
F2 C2 C1 F1 0.0(13) . . . . ?
F2 C2 C1 C6 179.8(8) . . . . ?
F2 C2 C3 C4 -179.9(8) . . . . ?
N4 C75 C77 S4 -4.1(16) . . . . ?
N4 C75 C77 C78 177.6(9) . . . . ?
N4 C75 C76 S3 -177.5(5) . . . . ?
N4 C75 C76 C50 3.9(9) . . . . ?
N4 C49 C50 C76 3.1(9) . . . . ?
N4 C49 C50 C51 -171.0(7) . . . . ?
N4 C59 C60 C61 -56.9(8) . . . . ?
N4 C59 C60 C67 -175.9(6) . . . . ?
N3 C48 C49 N4 -10.3(14) . . . . ?
N3 C48 C49 C50 169.7(7) . . . . ?
N3 C32 C33 C34 -178.7(7) . . . . ?
N3 C32 C33 C40 4.8(15) . . . . ?
N5 C53 C54 C55 178.6(9) . . . . ?
N6 C52 C51 N5 -1.0(11) . . . . ?
N6 C52 C51 C50 177.1(7) . . . . ?
N6 C58 C53 N5 -0.1(13) . . . . ?
N6 C58 C53 C54 178.7(8) . . . . ?
N6 C58 C57 C56 -179.1(9) . . . . ?
O2 C94 C93 C92 3.9(19) . . . . ?
O2 C94 C93 C97 -178.2(11) . . . . ?
O2 C94 C95 C96 -179.3(10) . . . . ?
O2 C94 C95 C104 1.5(16) . . . . ?
C75 N4 C49 C48 179.3(8) . . . . ?
C75 N4 C49 C50 -0.7(8) . . . . ?
C75 N4 C59 C60 112.7(7) . . . . ?
C75 C77 C78 S3 0.6(9) . . . . ?
C75 C77 C78 C79 -179.1(7) . . . . ?
C30 S2 C27 C28 -0.6(6) . . . . ?
C30 S2 C27 C15 176.5(8) . . . . ?
C30 C31 C48 N3 2.9(8) . . . . ?
C30 C31 C48 C49 -178.5(6) . . . . ?
C30 C31 C52 N6 3.7(13) . . . . ?
C30 C31 C52 C51 -174.8(8) . . . . ?
C28 S1 C14 C15 2.8(6) . . . . ?
C28 S1 C14 C13 -177.7(8) . . . . ?
C28 C27 C15 C14 2.7(10) . . . . ?
C28 C27 C15 C16 172.2(6) . . . . ?
C31 C30 C29 N3 0.8(9) . . . . ?
C31 C30 C29 C28 179.1(7) . . . . ?
C31 C48 C49 N4 171.5(8) . . . . ?
C31 C48 C49 C50 -8.5(10) . . . . ?
C31 C52 C51 N5 177.5(7) . . . . ?
C31 C52 C51 C50 -4.5(10) . . . . ?
C77 S4 C91 C79 2.4(7) . . . . ?
C77 S4 C91 C92 -176.4(8) . . . . ?
C77 C75 C76 S3 1.8(9) . . . . ?
C77 C75 C76 C50 -176.8(7) . . . . ?
C77 C78 C79 C91 -0.3(10) . . . . ?
C77 C78 C79 C80 178.0(6) . . . . ?
C48 N3 C29 C30 1.0(8) . . . . ?
C48 N3 C29 C28 -176.8(9) . . . . ?
C48 N3 C32 C33 -63.1(13) . . . . ?
C48 C31 C52 N6 -176.7(7) . . . . ?
C48 C31 C52 C51 4.8(11) . . . . ?
C48 C49 C50 C76 -176.9(6) . . . . ?
C48 C49 C50 C51 9.0(11) . . . . ?
C29 N3 C48 C31 -2.4(8) . . . . ?
C29 N3 C48 C49 179.2(8) . . . . ?
C29 N3 C32 C33 92.4(11) . . . . ?
C29 C30 C31 C48 -2.3(9) . . . . ?
C29 C30 C31 C52 177.4(8) . . . . ?
C29 C28 C27 S2 0.9(9) . . . . ?
C29 C28 C27 C15 -176.7(7) . . . . ?
C78 S3 C76 C75 -1.2(6) . . . . ?
C78 S3 C76 C50 176.7(9) . . . . ?
C78 C79 C91 S4 -1.6(9) . . . . ?
C78 C79 C91 C92 177.2(8) . . . . ?
C78 C79 C80 C81 102.2(9) . . . . ?
F3 C102 C101 C96 180.0(10) . . . . ?
F3 C102 C103 F4 0(2) . . . . ?
F3 C102 C103 C104 179.8(10) . . . . ?
C49 N4 C75 C77 178.9(9) . . . . ?
C49 N4 C75 C76 -2.1(9) . . . . ?
C49 N4 C59 C60 -50.9(11) . . . . ?
C49 C50 C76 S3 177.8(7) . . . . ?
C49 C50 C76 C75 -4.2(9) . . . . ?
C49 C50 C51 N5 175.8(7) . . . . ?
C49 C50 C51 C52 -2.4(11) . . . . ?
C76 S3 C78 C77 0.3(7) . . . . ?
C76 S3 C78 C79 180.0(9) . . . . ?
C76 C75 C77 S4 176.8(7) . . . . ?
C76 C75 C77 C78 -1.5(10) . . . . ?
C76 C50 C51 N5 3.1(12) . . . . ?
C76 C50 C51 C52 -175.0(7) . . . . ?
C52 N6 C58 C53 0.4(12) . . . . ?
C52 N6 C58 C57 179.9(8) . . . . ?
C52 C31 C48 N3 -176.8(7) . . . . ?
C52 C31 C48 C49 1.9(11) . . . . ?
C58 N6 C52 C31 -178.4(7) . . . . ?
C58 N6 C52 C51 0.1(11) . . . . ?
C58 C53 C54 C55 -0.3(13) . . . . ?
C58 C57 C56 Br1 -172.0(8) . . . . ?
C58 C57 C56 C55 1.1(17) . . . . ?
C58 C57 C56 Cl1A -172.0(8) . . . . ?
C27 S2 C30 C31 -178.2(9) . . . . ?
C27 S2 C30 C29 0.2(6) . . . . ?
C27 C28 C29 N3 177.0(8) . . . . ?
C27 C28 C29 C30 -0.7(10) . . . . ?
C27 C15 C14 S1 -3.6(8) . . . . ?
C27 C15 C14 C13 176.9(8) . . . . ?
C27 C15 C16 C17 101.8(9) . . . . ?
C51 N5 C53 C58 -0.7(11) . . . . ?
C51 N5 C53 C54 -179.5(7) . . . . ?
C51 C50 C76 S3 -8.6(15) . . . . ?
C51 C50 C76 C75 169.4(7) . . . . ?
C32 N3 C48 C31 154.7(8) . . . . ?
C32 N3 C48 C49 -23.6(14) . . . . ?
C32 N3 C29 C30 -160.8(7) . . . . ?
C32 N3 C29 C28 21.4(13) . . . . ?
C32 C33 C40 C41 178.9(11) . . . . ?
C79 C91 C92 C93 -178.5(11) . . . . ?
C79 C80 C81 C82 179.0(8) . . . . ?
C53 N5 C51 C50 -176.8(7) . . . . ?
C53 N5 C51 C52 1.2(10) . . . . ?
C53 C58 C57 C56 0.4(15) . . . . ?
C53 C54 C55 Cl1 -175.7(7) . . . . ?
C53 C54 C55 C56 1.8(16) . . . . ?
C53 C54 C55 Br1A -175.7(7) . . . . ?
C59 N4 C75 C77 11.4(14) . . . . ?
C59 N4 C75 C76 -169.5(7) . . . . ?
C59 N4 C49 C48 -15.7(14) . . . . ?
C59 N4 C49 C50 164.3(8) . . . . ?
C59 C60 C67 C68 -59.1(13) . . . . ?
C91 S4 C77 C75 179.2(9) . . . . ?
C91 S4 C77 C78 -2.5(7) . . . . ?
C91 C79 C80 C81 -79.8(10) . . . . ?
C15 C16 C17 C18 -172.6(8) . . . . ?
C61 C60 C67 C68 -177.5(10) . . . . ?
C61 C62 C63 C64 -174.2(7) . . . . ?
C4 C9 C8 C13 -178.4(9) . . . . ?
C4 C9 C8 C7 1.2(10) . . . . ?
C4 C9 C10 C12 -176.1(11) . . . . ?
C4 C9 C10 C11 -0.3(18) . . . . ?
C4 C5 C7 O1 -178.6(9) . . . . ?
C4 C5 C7 C8 1.4(10) . . . . ?
C4 C5 C6 C1 1.7(14) . . . . ?
C13 C8 C7 O1 -2.0(17) . . . . ?
C13 C8 C7 C5 178.1(8) . . . . ?
C60 C61 C62 C63 -179.1(7) . . . . ?
C60 C67 C68 C69 179.0(13) . . . . ?
C14 S1 C28 C29 173.3(9) . . . . ?
C14 S1 C28 C27 -1.3(6) . . . . ?
C14 C15 C16 C17 -90.3(9) . . . . ?
C14 C13 C8 C9 179.7(10) . . . . ?
C14 C13 C8 C7 0.2(17) . . . . ?
C94 C93 C92 C91 -5.8(19) . . . . ?
C94 C93 C97 C96 -3.8(10) . . . . ?
C94 C93 C97 C98 170.8(10) . . . . ?
C94 C95 C96 C97 -2.8(11) . . . . ?
C94 C95 C96 C101 -179.7(8) . . . . ?
C94 C95 C104 C103 179.4(10) . . . . ?
C9 C4 C5 C7 -0.7(10) . . . . ?
C9 C4 C5 C6 178.7(8) . . . . ?
C9 C4 C3 C2 179.7(9) . . . . ?
C9 C8 C7 O1 178.4(11) . . . . ?
C9 C8 C7 C5 -1.6(10) . . . . ?
C2 C1 C6 C5 -0.2(14) . . . . ?
C5 C4 C9 C8 -0.3(10) . . . . ?
C5 C4 C9 C10 179.7(10) . . . . ?
C5 C4 C3 C2 0.3(13) . . . . ?
C54 C55 C56 Br1 171.8(8) . . . . ?
C54 C55 C56 C57 -2.2(18) . . . . ?
C54 C55 C56 Cl1A 171.8(8) . . . . ?
C8 C13 C14 S1 1.0(16) . . . . ?
C8 C13 C14 C15 -179.6(10) . . . . ?
C8 C9 C10 C12 4(2) . . . . ?
C8 C9 C10 C11 179.8(11) . . . . ?
C1 C2 C3 C4 1.1(15) . . . . ?
C7 C5 C6 C1 -179.0(9) . . . . ?
C93 C94 C95 C96 0.4(11) . . . . ?
C93 C94 C95 C104 -178.9(10) . . . . ?
C93 C97 C98 C99 -2(2) . . . . ?
C93 C97 C98 C100 -177.9(10) . . . . ?
C92 C93 C97 C96 174.0(9) . . . . ?
C92 C93 C97 C98 -11.4(17) . . . . ?
C10 C9 C8 C13 1.5(17) . . . . ?
C10 C9 C8 C7 -178.9(10) . . . . ?
C95 C94 C93 C92 -175.6(9) . . . . ?
C95 C94 C93 C97 2.3(11) . . . . ?
C95 C96 C97 C93 4.2(11) . . . . ?
C95 C96 C97 C98 -170.6(10) . . . . ?
C95 C96 C101 C102 0.0(17) . . . . ?
C95 C104 C103 F4 -179.4(10) . . . . ?
C95 C104 C103 C102 0.3(18) . . . . ?
C62 C61 C60 C59 169.6(7) . . . . ?
C62 C61 C60 C67 -70.8(10) . . . . ?
C62 C63 C64 C65 -83.3(12) . . . . ?
C3 C4 C9 C8 -179.7(9) . . . . ?
C3 C4 C9 C10 0.3(17) . . . . ?
C3 C4 C5 C7 178.8(8) . . . . ?
C3 C4 C5 C6 -1.8(13) . . . . ?
C3 C2 C1 F1 179.1(9) . . . . ?
C3 C2 C1 C6 -1.2(15) . . . . ?
C16 C15 C14 S1 -172.8(5) . . . . ?
C16 C15 C14 C13 7.8(12) . . . . ?
C16 C17 C18 C19 -175.0(11) . . . . ?
C6 C5 C7 O1 2.0(15) . . . . ?
C6 C5 C7 C8 -178.0(9) . . . . ?
C57 C58 C53 N5 -179.6(8) . . . . ?
C57 C58 C53 C54 -0.7(13) . . . . ?
C17 C18 C19 C20 -172.3(10) . . . . ?
C80 C79 C91 S4 -179.8(5) . . . . ?
C80 C79 C91 C92 -1.0(13) . . . . ?
C80 C81 C82 C83 178.7(10) . . . . ?
C96 C95 C104 C103 0.3(16) . . . . ?
C96 C97 C98 C99 171.9(12) . . . . ?
C96 C97 C98 C100 -4.3(18) . . . . ?
C81 C82 C83 C84 177.6(11) . . . . ?
C63 C64 C65 C66 -167.0(15) . . . . ?
C97 C93 C92 C91 176.7(11) . . . . ?
C97 C96 C101 C102 -175.9(12) . . . . ?
C67 C68 C69 C70 175.2(12) . . . . ?
C104 C95 C96 C97 176.4(10) . . . . ?
C104 C95 C96 C101 -0.5(16) . . . . ?
N7 C99 C98 C97 -3(9) . . . . ?
N7 C99 C98 C100 173(8) . . . . ?
C101 C96 C97 C93 -179.8(11) . . . . ?
C101 C96 C97 C98 5.4(19) . . . . ?
C101 C102 C103 F4 178.9(12) . . . . ?
C101 C102 C103 C104 -1(2) . . . . ?
C82 C83 C84 C85 -172.3(10) . . . . ?
C103 C102 C101 C96 1(2) . . . . ?
C18 C19 C20 C21 -132.2(15) . . . . ?
C83 C84 C85 C86 -84.3(16) . . . . ?
C68 C69 C70 C71 71.7(14) . . . . ?
C19 C20 C21 C22 160.8(14) . . . . ?
C69 C70 C71 C72 143.2(17) . . . . ?
C34 C33 C40 C41 5(2) . . . . ?
C34 C35 C36 C37 -168.4(17) . . . . ?
Br1A C55 C56 C57 175.4(9) . . . . ?
Br1A C55 C56 Cl1A -10.6(11) . . . . ?
C21 C22 C23 C24 116.0(13) . . . . ?
C23 C22 C21 C20 62.0(12) . . . . ?
C23 C24 C25 C26 159(2) . . . . ?
C25 C24 C23 C22 93(2) . . . . ?
C85 C86 C87 C88 -179(2) . . . . ?
C87 C86 C85 C84 -175.4(18) . . . . ?
C87 C88 C89 C90 176(2) . . . . ?
C89 C88 C87 C86 166(3) . . . . ?
C70 C71 C72 C73 -151.8(14) . . . . ?
C71 C72 C73 C74 88(2) . . . . ?
C42 C43 C44 C45 -141.8(19) . . . . ?
C33 C34 C35 C36 157.0(16) . . . . ?
C33 C40 C41 C42 -56.7(12) . . . . ?
C35 C34 C33 C32 67.6(10) . . . . ?
C35 C34 C33 C40 -118(2) . . . . ?
C35 C36 C37 C38 -172(2) . . . . ?
C36 C37 C38 C39 179(3) . . . . ?
C43 C42 C41 C40 124.2(6) . . . . ?
C43 C44 C45 C46 177.2(18) . . . . ?
C44 C45 C46 C47 -66(3) . . . . ?
C41 C42 C43 C44 -153.7(11) . . . . ?

loop_
_smtbx_masks_void_nr
_smtbx_masks_void_average_x
_smtbx_masks_void_average_y
_smtbx_masks_void_average_z
_smtbx_masks_void_volume
_smtbx_masks_void_count_electrons
_smtbx_masks_void_content
1 0.111 0.000 0.407 7.3 0.0 ?
2 0.169 0.821 0.658 16.2 0.0 ?
3 0.221 0.160 0.763 42.5 6.8 ?
4 0.173 0.806 0.394 8.3 0.4 ?
5 0.347 0.127 0.095 9.9 0.4 ?
6 0.380 0.721 0.101 12.2 1.8 ?
7 0.457 0.105 0.725 10.6 0.3 ?
8 0.543 0.895 0.275 10.6 0.3 ?
9 0.620 0.279 0.899 12.2 2.0 ?
10 0.653 0.873 0.905 9.9 0.4 ?
11 0.779 0.840 0.237 42.5 6.8 ?
12 0.831 0.179 0.342 16.2 0.0 ?
13 0.827 0.194 0.606 8.3 0.4 ?
14 0.889 0.000 0.593 7.3 0.0 ?
